data_7127913
loop_
_publ_author_name
'Zhang, Ying-Ying'
'Qiu, Feng-Yi'
'Shi, Hua-Tian'
'Yu, Weibin'

_publ_section_title
;
 Self-assembly and guest-induced disassembly of triply interlocked
 [2]catenanes.
;
_journal_issue 24
_journal_name_full 'Chemical communications (Cambridge, England)'
_journal_page_first 3010
_journal_page_last 3013
_journal_paper_doi 10.1039/d0cc08052g
_journal_volume 57
_journal_year 2021
_chemical_formula_moiety 'C144 H132 N6 O12 Rh6, 4(C F3 O3 S), 2[C1F3O3S], 6[C2H3N], 4[C4H10O]'
_chemical_formula_sum 'C178 H190 F18 N12 O34 Rh6 S6'
_chemical_formula_weight 4193.23
_space_group_crystal_system triclinic
_space_group_IT_number 2
_space_group_name_Hall '-P 1'
_space_group_name_H-M_alt 'P -1'
_atom_sites_solution_hydrogens mixed
_audit_creation_date 2021-02-02
_audit_creation_method
;
Olex2 1.5-dev
(compiled 2021.01.30 svn.rb'd11e6e19' for OlexSys, GUI svn.r6224)
;
_audit_update_record
;
2021-02-04 deposited with the CCDC.	2021-02-05 downloaded from the CCDC.
;
_cell_angle_alpha 70.629(4)
_cell_angle_beta 81.477(3)
_cell_angle_gamma 72.911(4)
_cell_formula_units_Z 2
_cell_length_a 17.6122(10)
_cell_length_b 22.2298(14)
_cell_length_c 26.3632(14)
_cell_measurement_reflns_used 9774
_cell_measurement_temperature 173(2)
_cell_measurement_theta_max 73.61
_cell_measurement_theta_min 2.36
_cell_volume 9292.7(10)
_computing_cell_refinement 'Bruker SAINT'
_computing_data_collection 'Bruker APEX2'
_computing_data_reduction 'Bruker SAINT'
_computing_molecular_graphics 'Olex2 1.5-dev (Dolomanov et al., 2009)'
_computing_publication_material 'Olex2 1.5-dev (Dolomanov et al., 2009)'
_computing_structure_refinement 'SHELXL 2018/3 (Sheldrick, 2015)'
_computing_structure_solution 'SHELXT 2018/2 (Sheldrick, 2018)'
_diffrn_ambient_temperature 173.00
_diffrn_measured_fraction_theta_full 0.997
_diffrn_measured_fraction_theta_max 0.993
_diffrn_measurement_device_type 'Bruker APEX-II CCD'
_diffrn_measurement_method '\f and \w scans'
_diffrn_radiation_type CuK\a
_diffrn_radiation_wavelength 1.54178
_diffrn_reflns_av_R_equivalents 0.1013
_diffrn_reflns_av_unetI/netI 0.0720
_diffrn_reflns_Laue_measured_fraction_full 0.997
_diffrn_reflns_Laue_measured_fraction_max 0.993
_diffrn_reflns_limit_h_max 20
_diffrn_reflns_limit_h_min -22
_diffrn_reflns_limit_k_max 27
_diffrn_reflns_limit_k_min -27
_diffrn_reflns_limit_l_max 32
_diffrn_reflns_limit_l_min -32
_diffrn_reflns_number 243712
_diffrn_reflns_point_group_measured_fraction_full 0.997
_diffrn_reflns_point_group_measured_fraction_max 0.993
_diffrn_reflns_theta_full 67.679
_diffrn_reflns_theta_max 74.916
_diffrn_reflns_theta_min 1.779
_exptl_absorpt_coefficient_mu 5.620
_exptl_absorpt_correction_T_max 0.324
_exptl_absorpt_correction_T_min 0.256
_exptl_absorpt_correction_type multi-scan
_exptl_absorpt_process_details SADABS
_exptl_crystal_colour black
_exptl_crystal_colour_primary black
_exptl_crystal_density_diffrn 1.499
_exptl_crystal_description BLOCK
_exptl_crystal_F_000 4284
_exptl_crystal_size_max 0.36
_exptl_crystal_size_mid 0.31
_exptl_crystal_size_min 0.28
_refine_diff_density_max 1.777
_refine_diff_density_min -1.364
_refine_diff_density_rms 0.094
_refine_ls_extinction_method none
_refine_ls_goodness_of_fit_ref 1.080
_refine_ls_hydrogen_treatment constr
_refine_ls_matrix_type full
_refine_ls_number_parameters 1822
_refine_ls_number_reflns 37934
_refine_ls_number_restraints 73
_refine_ls_restrained_S_all 1.079
_refine_ls_R_factor_all 0.0951
_refine_ls_R_factor_gt 0.0690
_refine_ls_shift/su_max 0.001
_refine_ls_shift/su_mean 0.000
_refine_ls_structure_factor_coef Fsqd
_refine_ls_weighting_details 'w=1/[\s^2^(Fo^2^)+(0.1284P)^2^+0.4845P] where P=(Fo^2^+2Fc^2^)/3'
_refine_ls_weighting_scheme calc
_refine_ls_wR_factor_gt 0.2068
_refine_ls_wR_factor_ref 0.2283
_reflns_Friedel_coverage 0.000
_reflns_number_gt 24530
_reflns_number_total 37934
_reflns_threshold_expression 'I > 2\s(I)'
_cod_data_source_file d0cc08052g2.cif
_cod_data_source_block 1
_cod_depositor_comments 'Adding full bibliography for 7127913--7127914.cif.'
_cod_database_code 7127913
_shelx_shelxl_version_number 2018/3
_shelx_space_group_comment
;
The symmetry employed for this shelxl refinement is uniquely defined
by the following loop, which should always be used as a source of
symmetry information in preference to the above space-group names.
They are only intended as comments.
;
_shelx_estimated_absorpt_t_max 0.302
_shelx_estimated_absorpt_t_min 0.237
_olex2_refinement_description
;
1. Fixed Uiso
 At 1.2 times of:
  All C(H) groups
 At 1.5 times of:
  All C(H,H,H) groups
2. Restrained distances
 S6-F3 = S6-F4 = S6-F5
 2.6 with sigma of 0.03
 O13-O14 = O13-O15 = O14-O15
 2.4 with sigma of 0.02
 S6-O13 = S6-O14 = S6-O15
 1.43 with sigma of 0.02
 S6-C1A
 1.8 with sigma of 0.02
 F7-F8 \\sim F8-F9 \\sim F9-F7
 with sigma of 0.04
 S2-F7 \\sim S2-F8 \\sim S2-F9
 with sigma of 0.04
 C1C-O19 \\sim C1C-O1A \\sim C1C-O1B
 with sigma of 0.04
 O19-O1A \\sim O1A-O1B \\sim O19-O1B
 with sigma of 0.04
 C1C-F7 \\sim C1C-F8 \\sim C1C-F9
 with sigma of 0.02
 S2-O19 \\sim S2-O1A \\sim S2-O1B
 with sigma of 0.02
 C1B-F1 \\sim C1B-F2 \\sim C1B-F6
 with sigma of 0.02
 C1B-O16 \\sim C1B-O17 \\sim C1B-O18
 with sigma of 0.04
 O1C-O1D \\sim O1D-O1E \\sim O1C-O1E
 with sigma of 0.04
 O16-O17 \\sim O17-O18 \\sim O16-O18
 with sigma of 0.04
 S3-F10 \\sim S3-F11 \\sim S3-F12
 with sigma of 0.04
 S1-O16 \\sim S1-O17 \\sim S1-O18
 with sigma of 0.02
 C1D-F10 \\sim C1D-F11 \\sim C1D-F12
 with sigma of 0.02
 S1-F1 \\sim S1-F2 \\sim S1-F6
 with sigma of 0.04
 F1-F2 \\sim F2-F6 \\sim F6-F1
 with sigma of 0.04
 C1D-O1C \\sim C1D-O1D \\sim C1D-O1E
 with sigma of 0.04
 C1A-O13 \\sim C1A-O14 \\sim C1A-O15
 with sigma of 0.04
 F10-F11 \\sim F11-F12 \\sim F12-F10
 with sigma of 0.04
 S3-O1C \\sim S3-O1D \\sim S3-O1E
 with sigma of 0.02
 C1A-F3 \\sim C1A-F4 \\sim C1A-F5
 with sigma of 0.02
 F3-F4 \\sim F4-F5 \\sim F5-F3
 with sigma of 0.04
3. Uiso/Uaniso restraints and constraints
Uanis(S6) = Uanis(S3)
4.a Riding coordinates:
 C71(H71A,H71B,H71C), C140(H14A,H14B,H14C)
4.b Me refined with riding coordinates:
 C132(H13G,H13H,H13I)
4.c Aromatic/amide H refined with riding coordinates:
 C1(H1), C2(H2), C4(H4), C5(H5), C9(H9), C11(H11), C13(H13), C17(H17),
 C18(H18), C19(H19), C20(H20), C24(H24), C25(H25), C26(H26), C27(H27), C28(H28),
  C29(H29), C31(H31), C32(H32), C36(H36), C38(H38), C40(H40), C44(H44),
 C45(H45), C46(H46), C47(H47), C51(H51), C52(H52), C53(H53), C54(H54), C55(H55),
  C56(H56), C62(H62), C63(H63), C85(H85), C86(H86), C92(H92), C93(H93),
 C115(H115), C116(H116), C122(H122), C123(H123)
4.d Idealised Me refined as rotating group:
 C70(H70A,H70B,H70C), C72(H72A,H72B,H72C), C73(H73A,H73B,H73C), C74(H74A,H74B,
 H74C), C80(H80A,H80B,H80C), C81(H81A,H81B,H81C), C82(H82A,H82B,H82C), C83(H83A,
 H83B,H83C), C84(H84A,H84B,H84C), C100(H10A,H10B,H10C), C101(H10D,H10E,H10F),
 C102(H10G,H10H,H10I), C103(H10J,H10K,H10L), C104(H10M,H10N,H10O), C110(H11A,
 H11B,H11C), C111(H11D,H11E,H11F), C112(H11G,H11H,H11I), C113(H11J,H11K,H11L),
 C114(H11M,H11N,H11O), C130(H13A,H13B,H13C), C131(H13D,H13E,H13F), C133(H13J,
 H13K,H13L), C134(H13M,H13N,H13O), C141(H14D,H14E,H14F), C142(H14G,H14H,H14I),
 C143(H14J,H14K,H14L), C144(H14M,H14N,H14O)
;
_smtbx_masks_special_details
;
A solvent mask was calculated and 897 electrons were 
found in a volume of 3052\%A^3^ in 1 void per unit cell. 
This is consistent with the presence of 2[C1F3O3S], 6[C2H3N] and
4[C4H10O] per Formula Unit which account for 892 electrons 
per unit cell.

The decision to mask two triflate counter ions was not taken lightly, but
all other chemical evidence as well as the requirement of the charge balance
leave no other conclusion: two triflates are hiding in the solvent sphere.
The full, un-masked hkl is embedded in the CIF and, if you can do better 
than us, please feel free to do so.
;
_smtbx_masks_void_probe_radius 1.2
_smtbx_masks_void_truncation_radius 1.2
_olex2_submission_special_instructions 'No special instructions were received'

loop_
_space_group_symop_operation_xyz
'x, y, z'
'-x, -y, -z'

loop_
_atom_site_label
_atom_site_type_symbol
_atom_site_fract_x
_atom_site_fract_y
_atom_site_fract_z
_atom_site_U_iso_or_equiv
_atom_site_adp_type
_atom_site_occupancy
_atom_site_site_symmetry_order
_atom_site_calc_flag
_atom_site_refinement_flags_posn
_atom_site_refinement_flags_adp
_atom_site_refinement_flags_occupancy
_atom_site_disorder_assembly
_atom_site_disorder_group
Rh1 Rh 0.25714(3) 0.29731(2) 0.91714(2) 0.06348(12) Uani 1 1 d . . . . .
Rh2 Rh 0.75047(3) 0.15811(3) 0.95164(2) 0.06464(13) Uani 1 1 d . . . . .
Rh3 Rh 0.43646(3) 0.27204(3) 0.17242(2) 0.06483(13) Uani 1 1 d . . . . .
Rh4 Rh 0.92911(3) 0.12680(3) 0.20703(2) 0.07137(14) Uani 1 1 d . . . . .
Rh5 Rh 0.42552(2) 0.90311(2) 0.40278(2) 0.06293(12) Uani 1 1 d . . . . .
Rh6 Rh 0.91031(2) 0.73259(2) 0.43204(2) 0.06381(13) Uani 1 1 d . . . . .
O1 O 0.5212(2) 0.8754(2) 0.35345(14) 0.0665(10) Uani 1 1 d . . . . .
O2 O 0.5015(2) 0.8650(2) 0.46432(14) 0.0639(10) Uani 1 1 d . . . . .
O3 O 0.8188(2) 0.7691(2) 0.48103(14) 0.0678(10) Uani 1 1 d . . . . .
O4 O 0.8388(2) 0.7864(2) 0.36910(14) 0.0680(10) Uani 1 1 d . . . . .
O5 O 0.5343(3) 0.3098(2) 0.15400(16) 0.0681(10) Uani 1 1 d . . . . .
O6 O 0.5141(3) 0.1811(2) 0.20616(16) 0.0692(10) Uani 1 1 d . . . . .
O7 O 0.8502(3) 0.2159(2) 0.17330(15) 0.0735(11) Uani 1 1 d . . . . .
O8 O 0.8329(3) 0.0862(2) 0.22138(16) 0.0724(11) Uani 1 1 d . . . . .
O9 O 0.3405(2) 0.2067(2) 0.93397(15) 0.0658(10) Uani 1 1 d . . . . .
O10 O 0.3500(3) 0.3379(2) 0.91247(16) 0.0689(10) Uani 1 1 d . . . . .
O11 O 0.6582(2) 0.1180(2) 0.95305(15) 0.0669(10) Uani 1 1 d . . . . .
O12 O 0.6676(3) 0.2482(2) 0.93435(16) 0.0687(10) Uani 1 1 d . . . . .
N1 N 0.7598(3) 0.1775(3) 0.86629(17) 0.0678(13) Uani 1 1 d . . . . .
N2 N 0.2911(3) 0.3062(3) 0.83411(17) 0.0700(13) Uani 1 1 d . . . . .
N3 N 0.4143(3) 0.8029(3) 0.42329(18) 0.0653(12) Uani 1 1 d . . . . .
N4 N 0.4308(3) 0.2905(3) 0.24710(17) 0.0660(12) Uani 1 1 d . . . . .
N5 N 0.8496(3) 0.6588(3) 0.4434(2) 0.0679(12) Uani 1 1 d . . . . .
N6 N 0.8907(3) 0.1493(3) 0.28122(19) 0.0762(15) Uani 1 1 d . . . . .
C1 C 0.8293(3) 0.6268(3) 0.4925(3) 0.0697(15) Uani 1 1 d . . . . .
H1 H 0.829490 0.644607 0.520680 0.084 Uiso 1 1 calc R U . . .
C2 C 0.8076(3) 0.5683(4) 0.5053(3) 0.0754(17) Uani 1 1 d . . . . .
H2 H 0.791639 0.546795 0.541205 0.090 Uiso 1 1 calc R U . . .
C3 C 0.8099(4) 0.5420(4) 0.4635(3) 0.0786(18) Uani 1 1 d . . . . .
C4 C 0.8279(4) 0.5771(4) 0.4116(3) 0.0800(18) Uani 1 1 d . . . . .
H4 H 0.826546 0.561572 0.382366 0.096 Uiso 1 1 calc R U . . .
C5 C 0.8477(4) 0.6351(4) 0.4030(3) 0.0739(16) Uani 1 1 d . . . . .
H5 H 0.860560 0.659346 0.367245 0.089 Uiso 1 1 calc R U . . .
C6 C 0.7964(4) 0.4766(4) 0.4776(3) 0.085(2) Uani 1 1 d . . . . .
C147 C 0.7904(4) 0.4218(4) 0.4944(3) 0.0770(17) Uani 1 1 d . . . . .
C8 C 0.7905(3) 0.3543(3) 0.5157(3) 0.0696(15) Uani 1 1 d . . . . .
C9 C 0.7842(3) 0.3250(3) 0.5716(2) 0.0659(14) Uani 1 1 d . . . . .
H9 H 0.775588 0.351332 0.594931 0.079 Uiso 1 1 calc R U . . .
C10 C 0.7905(3) 0.2579(4) 0.5932(2) 0.0656(15) Uani 1 1 d . . . . .
C11 C 0.8055(3) 0.2186(3) 0.5593(2) 0.0656(14) Uani 1 1 d . . . . .
H11 H 0.812460 0.172237 0.573828 0.079 Uiso 1 1 calc R U . . .
C12 C 0.8102(3) 0.2488(3) 0.5030(2) 0.0653(15) Uani 1 1 d . . . . .
C13 C 0.8024(3) 0.3163(3) 0.4819(2) 0.0679(15) Uani 1 1 d . . . . .
H13 H 0.805411 0.336248 0.443967 0.081 Uiso 1 1 calc R U . . .
C14 C 0.7845(3) 0.2300(4) 0.6507(2) 0.0687(16) Uani 1 1 d . . . . .
C15 C 0.7786(4) 0.2154(3) 0.6978(2) 0.0690(15) Uani 1 1 d . . . . .
C16 C 0.7726(4) 0.2017(3) 0.7555(2) 0.0681(15) Uani 1 1 d . . . . .
C17 C 0.7687(4) 0.2519(4) 0.7770(2) 0.0746(17) Uani 1 1 d . . . . .
H17 H 0.771479 0.294444 0.754072 0.089 Uiso 1 1 calc R U . . .
C18 C 0.7606(4) 0.2387(3) 0.8328(2) 0.0709(16) Uani 1 1 d . . . . .
H18 H 0.755561 0.273299 0.847684 0.085 Uiso 1 1 calc R U . . .
C19 C 0.7705(4) 0.1394(4) 0.7912(2) 0.0701(16) Uani 1 1 d . . . . .
H19 H 0.773342 0.104317 0.777459 0.084 Uiso 1 1 calc R U . . .
C20 C 0.7642(4) 0.1285(3) 0.8461(2) 0.0669(15) Uani 1 1 d . . . . .
H20 H 0.762920 0.085961 0.869805 0.080 Uiso 1 1 calc R U . . .
C21 C 0.8233(4) 0.2120(3) 0.4651(2) 0.0695(15) Uani 1 1 d . . . . .
C22 C 0.8355(4) 0.1922(4) 0.4275(2) 0.0748(17) Uani 1 1 d . . . . .
C23 C 0.8527(4) 0.1763(4) 0.3778(2) 0.0732(17) Uani 1 1 d . . . . .
C24 C 0.8724(4) 0.2231(4) 0.3324(2) 0.0817(19) Uani 1 1 d . . . . .
H24 H 0.874050 0.264876 0.333665 0.098 Uiso 1 1 calc R U . . .
C25 C 0.8898(4) 0.2070(4) 0.2851(2) 0.0796(18) Uani 1 1 d . . . . .
H25 H 0.901812 0.239505 0.253376 0.096 Uiso 1 1 calc R U . . .
C26 C 0.8714(4) 0.1031(4) 0.3261(2) 0.0753(17) Uani 1 1 d . . . . .
H26 H 0.870997 0.061536 0.323760 0.090 Uiso 1 1 calc R U . . .
C27 C 0.8528(4) 0.1152(4) 0.3745(2) 0.0790(18) Uani 1 1 d . . . . .
H27 H 0.840134 0.082248 0.405634 0.095 Uiso 1 1 calc R U . . .
C28 C 0.2972(4) 0.2578(3) 0.8132(2) 0.0753(17) Uani 1 1 d . . . . .
H28 H 0.287843 0.217317 0.836286 0.090 Uiso 1 1 calc R U . . .
C29 C 0.3165(4) 0.2643(4) 0.7596(2) 0.0800(18) Uani 1 1 d . . . . .
H29 H 0.318655 0.229196 0.746098 0.096 Uiso 1 1 calc R U . . .
C30 C 0.3326(4) 0.3216(4) 0.7256(2) 0.0731(17) Uani 1 1 d . . . . .
C31 C 0.3262(5) 0.3721(4) 0.7471(2) 0.0832(19) Uani 1 1 d . . . . .
H31 H 0.336202 0.412682 0.724795 0.100 Uiso 1 1 calc R U . . .
C32 C 0.3052(4) 0.3628(4) 0.8014(2) 0.0763(17) Uani 1 1 d . . . . .
H32 H 0.300636 0.397731 0.815796 0.092 Uiso 1 1 calc R U . . .
C33 C 0.3534(4) 0.3332(4) 0.6689(2) 0.0767(18) Uani 1 1 d . . . . .
C34 C 0.3695(4) 0.3523(4) 0.6218(2) 0.0730(17) Uani 1 1 d . . . . .
C35 C 0.3829(3) 0.3821(3) 0.5652(2) 0.0638(14) Uani 1 1 d . . . . .
C36 C 0.3888(3) 0.4479(3) 0.5484(2) 0.0659(14) Uani 1 1 d . . . . .
H36 H 0.385790 0.469921 0.574250 0.079 Uiso 1 1 calc R U . . .
C37 C 0.3990(3) 0.4801(3) 0.4945(2) 0.0645(14) Uani 1 1 d . . . . .
C38 C 0.4038(3) 0.4477(3) 0.4561(2) 0.0640(14) Uani 1 1 d . . . . .
H38 H 0.410397 0.470333 0.418835 0.077 Uiso 1 1 calc R U . . .
C39 C 0.3989(3) 0.3824(3) 0.4723(2) 0.0645(14) Uani 1 1 d . . . . .
C40 C 0.3891(3) 0.3494(3) 0.5273(2) 0.0654(14) Uani 1 1 d . . . . .
H40 H 0.386540 0.304718 0.538726 0.078 Uiso 1 1 calc R U . . .
C41 C 0.4033(3) 0.5477(4) 0.4777(3) 0.0714(16) Uani 1 1 d . . . . .
C42 C 0.4058(3) 0.6037(4) 0.4646(2) 0.0645(14) Uani 1 1 d . . . . .
C43 C 0.4080(3) 0.6713(3) 0.4508(2) 0.0650(14) Uani 1 1 d . . . . .
C44 C 0.4002(3) 0.7026(3) 0.4900(2) 0.0667(15) Uani 1 1 d . . . . .
H44 H 0.392897 0.679164 0.526943 0.080 Uiso 1 1 calc R U . . .
C45 C 0.4032(4) 0.7676(3) 0.4750(2) 0.0671(15) Uani 1 1 d . . . . .
H45 H 0.397088 0.788249 0.502217 0.080 Uiso 1 1 calc R U . . .
C46 C 0.4191(4) 0.7099(4) 0.3967(2) 0.0707(16) Uani 1 1 d . . . . .
H46 H 0.424032 0.691301 0.368327 0.085 Uiso 1 1 calc R U . . .
C47 C 0.4226(4) 0.7738(3) 0.3853(2) 0.0677(15) Uani 1 1 d . . . . .
H47 H 0.431369 0.798287 0.348825 0.081 Uiso 1 1 calc R U . . .
C48 C 0.4036(4) 0.3518(3) 0.4317(2) 0.0692(15) Uani 1 1 d . . . . .
C49 C 0.4084(4) 0.3324(4) 0.3939(2) 0.0769(17) Uani 1 1 d . . . . .
C50 C 0.4151(4) 0.3173(3) 0.3445(2) 0.0709(16) Uani 1 1 d . . . . .
C51 C 0.4366(5) 0.3614(4) 0.2965(2) 0.0828(19) Uani 1 1 d . . . . .
H51 H 0.445946 0.401446 0.296419 0.099 Uiso 1 1 calc R U . . .
C52 C 0.4438(5) 0.3453(4) 0.2492(2) 0.0811(19) Uani 1 1 d . . . . .
H52 H 0.458903 0.375094 0.216661 0.097 Uiso 1 1 calc R U . . .
C53 C 0.4070(4) 0.2489(3) 0.2924(2) 0.0698(15) Uani 1 1 d . . . . .
H53 H 0.395353 0.210492 0.290747 0.084 Uiso 1 1 calc R U . . .
C54 C 0.3989(4) 0.2608(3) 0.3415(2) 0.0777(17) Uani 1 1 d . . . . .
H54 H 0.382451 0.230614 0.373176 0.093 Uiso 1 1 calc R U . . .
C55 C 0.6145(3) 0.8324(3) 0.5101(2) 0.0593(13) Uani 1 1 d . . . . .
H55 H 0.582160 0.839709 0.540847 0.071 Uiso 1 1 calc R U . . .
C56 C 0.6934(3) 0.8103(3) 0.5136(2) 0.0634(14) Uani 1 1 d . . . . .
H56 H 0.715476 0.803672 0.546423 0.076 Uiso 1 1 calc R U . . .
C57 C 0.7457(3) 0.7962(3) 0.4695(2) 0.0548(12) Uani 1 1 d . . . . .
C58 C 0.7138(3) 0.8126(3) 0.41869(19) 0.0533(11) Uani 1 1 d . . . . .
C59 C 0.6271(3) 0.8375(3) 0.41463(19) 0.0513(11) Uani 1 1 d . . . . .
C60 C 0.5768(3) 0.8454(3) 0.46098(19) 0.0542(11) Uani 1 1 d . . . . .
C61 C 0.5954(3) 0.8568(3) 0.36344(19) 0.0546(12) Uani 1 1 d . . . . .
C62 C 0.6500(3) 0.8587(3) 0.3167(2) 0.0660(15) Uani 1 1 d . . . . .
H62 H 0.629152 0.874229 0.282071 0.079 Uiso 1 1 calc R U . . .
C63 C 0.7267(4) 0.8398(4) 0.3204(2) 0.0727(17) Uani 1 1 d . . . . .
H63 H 0.759864 0.845783 0.288204 0.087 Uiso 1 1 calc R U . . .
C64 C 0.7639(3) 0.8095(3) 0.3722(2) 0.0620(13) Uani 1 1 d . . . . .
C65 C 1.0080(3) 0.7773(3) 0.4055(3) 0.0701(15) Uani 1 1 d . . . . .
C66 C 1.0237(3) 0.7185(4) 0.3897(2) 0.0711(16) Uani 1 1 d . . . . .
C67 C 1.0254(3) 0.6641(3) 0.4366(2) 0.0686(15) Uani 1 1 d . . . . .
C68 C 1.0075(4) 0.6877(4) 0.4827(2) 0.0754(17) Uani 1 1 d . . . . .
C69 C 0.9984(3) 0.7582(4) 0.4629(3) 0.0768(17) Uani 1 1 d . . . . .
C70 C 1.0017(5) 0.8444(4) 0.3686(3) 0.094(2) Uani 1 1 d . . . . .
H70A H 1.052925 0.846618 0.348686 0.141 Uiso 1 1 calc R U . . .
H70B H 0.987168 0.875947 0.389242 0.141 Uiso 1 1 calc R U . . .
H70C H 0.960716 0.855459 0.343144 0.141 Uiso 1 1 calc R U . . .
C71 C 1.0399(4) 0.7148(4) 0.3328(3) 0.0811(19) Uani 1 1 d . . . . .
H71A H 0.996264 0.702579 0.322879 0.122 Uiso 1 1 d R U . . .
H71B H 1.089954 0.681589 0.330309 0.122 Uiso 1 1 d R U . . .
H71C H 1.043724 0.758039 0.308159 0.122 Uiso 1 1 d R U . . .
C72 C 1.0413(4) 0.5941(4) 0.4371(4) 0.096(2) Uani 1 1 d . . . . .
H72A H 1.020868 0.593155 0.404831 0.144 Uiso 1 1 calc R U . . .
H72B H 1.014604 0.569769 0.469275 0.144 Uiso 1 1 calc R U . . .
H72C H 1.098691 0.573600 0.437507 0.144 Uiso 1 1 calc R U . . .
C73 C 1.0024(5) 0.6473(5) 0.5402(3) 0.102(3) Uani 1 1 d . . . . .
H73A H 0.992294 0.605415 0.542412 0.152 Uiso 1 1 calc R U . . .
H73B H 0.958961 0.671522 0.559503 0.152 Uiso 1 1 calc R U . . .
H73C H 1.052720 0.638380 0.556438 0.152 Uiso 1 1 calc R U . . .
C74 C 0.9794(5) 0.8032(5) 0.4968(3) 0.101(3) Uani 1 1 d . . . . .
H74A H 0.996964 0.843189 0.477206 0.152 Uiso 1 1 calc R U . . .
H74B H 1.006967 0.780753 0.530374 0.152 Uiso 1 1 calc R U . . .
H74C H 0.921878 0.815406 0.505075 0.152 Uiso 1 1 calc R U . . .
C75 C 0.4079(4) 1.0065(4) 0.3762(3) 0.091(2) Uani 1 1 d . . . . .
C76 C 0.3674(4) 0.9899(3) 0.4279(3) 0.0783(17) Uani 1 1 d . . . . .
C77 C 0.3085(4) 0.9578(4) 0.4241(3) 0.0753(17) Uani 1 1 d . . . . .
C78 C 0.3129(4) 0.9579(4) 0.3681(3) 0.0767(17) Uani 1 1 d . . . . .
C79 C 0.3718(4) 0.9892(4) 0.3394(3) 0.087(2) Uani 1 1 d . . . . .
C80 C 0.3954(6) 0.9981(5) 0.2813(3) 0.130(4) Uani 1 1 d . . . . .
H80A H 0.432746 1.025901 0.269397 0.194 Uiso 1 1 calc R U . . .
H80B H 0.348074 1.019415 0.260166 0.194 Uiso 1 1 calc R U . . .
H80C H 0.421041 0.954909 0.276027 0.194 Uiso 1 1 calc R U . . .
C81 C 0.4715(6) 1.0428(5) 0.3623(5) 0.136(4) Uani 1 1 d . . . . .
H81A H 0.510563 1.026901 0.335903 0.204 Uiso 1 1 calc R U . . .
H81B H 0.498001 1.035015 0.394898 0.204 Uiso 1 1 calc R U . . .
H81C H 0.447377 1.090242 0.346955 0.204 Uiso 1 1 calc R U . . .
C82 C 0.3852(5) 0.9977(4) 0.4781(3) 0.098(2) Uani 1 1 d . . . . .
H82A H 0.438417 1.004776 0.473998 0.147 Uiso 1 1 calc R U . . .
H82B H 0.383315 0.957654 0.508080 0.147 Uiso 1 1 calc R U . . .
H82C H 0.345731 1.035725 0.485462 0.147 Uiso 1 1 calc R U . . .
C83 C 0.2532(4) 0.9315(4) 0.4681(3) 0.0833(19) Uani 1 1 d . . . . .
H83A H 0.204336 0.966519 0.469110 0.125 Uiso 1 1 calc R U . . .
H83B H 0.278352 0.915894 0.502489 0.125 Uiso 1 1 calc R U . . .
H83C H 0.240225 0.894716 0.461749 0.125 Uiso 1 1 calc R U . . .
C84 C 0.2591(4) 0.9323(5) 0.3461(3) 0.099(2) Uani 1 1 d . . . . .
H84A H 0.256883 0.953601 0.307113 0.148 Uiso 1 1 calc R U . . .
H84B H 0.205585 0.942233 0.363264 0.148 Uiso 1 1 calc R U . . .
H84C H 0.279866 0.884390 0.353548 0.148 Uiso 1 1 calc R U . . .
C85 C 0.6299(4) 0.0959(3) 0.2217(2) 0.0711(16) Uani 1 1 d . . . . .
H85 H 0.598129 0.065504 0.231074 0.085 Uiso 1 1 calc R U . . .
C86 C 0.7085(4) 0.0723(3) 0.2253(2) 0.0673(14) Uani 1 1 d . . . . .
H86 H 0.731216 0.025912 0.236543 0.081 Uiso 1 1 calc R U . . .
C87 C 0.7600(4) 0.1166(3) 0.2123(2) 0.0635(14) Uani 1 1 d . . . . .
C88 C 0.7271(3) 0.1851(3) 0.1907(2) 0.0579(13) Uani 1 1 d . . . . .
C89 C 0.6404(3) 0.2110(3) 0.18583(19) 0.0562(12) Uani 1 1 d . . . . .
C90 C 0.5906(4) 0.1668(3) 0.2038(2) 0.0616(13) Uani 1 1 d . . . . .
C91 C 0.6076(3) 0.2794(3) 0.1610(2) 0.0585(12) Uani 1 1 d . . . . .
C92 C 0.6601(4) 0.3223(3) 0.1394(3) 0.0709(15) Uani 1 1 d . . . . .
H92 H 0.638191 0.367765 0.121454 0.085 Uiso 1 1 calc R U . . .
C93 C 0.7380(4) 0.2996(3) 0.1440(3) 0.0739(16) Uani 1 1 d . . . . .
H93 H 0.770795 0.329146 0.129804 0.089 Uiso 1 1 calc R U . . .
C94 C 0.7744(3) 0.2297(3) 0.1706(2) 0.0612(13) Uani 1 1 d . . . . .
C95 C 0.3481(5) 0.3470(5) 0.1251(3) 0.099(2) Uani 1 1 d . . . . .
C96 C 0.3103(5) 0.3028(6) 0.1661(3) 0.102(3) Uani 1 1 d . . . . .
C97 C 0.3416(5) 0.2396(5) 0.1592(3) 0.099(3) Uani 1 1 d . . . . .
C98 C 0.3975(5) 0.2426(5) 0.1128(3) 0.105(3) Uani 1 1 d . . . . .
C99 C 0.3991(5) 0.3112(5) 0.0921(3) 0.097(3) Uani 1 1 d . . . . .
C100 C 0.3290(9) 0.4196(6) 0.1167(6) 0.182(7) Uani 1 1 d . . . . .
H10A H 0.306194 0.443681 0.081581 0.273 Uiso 1 1 calc R U . . .
H10B H 0.377748 0.431773 0.117767 0.273 Uiso 1 1 calc R U . . .
H10C H 0.290554 0.430839 0.145188 0.273 Uiso 1 1 calc R U . . .
C101 C 0.2525(6) 0.3145(8) 0.2099(5) 0.178(6) Uani 1 1 d . . . . .
H10D H 0.198604 0.323527 0.198631 0.267 Uiso 1 1 calc R U . . .
H10E H 0.257566 0.352458 0.218869 0.267 Uiso 1 1 calc R U . . .
H10F H 0.262405 0.275220 0.241617 0.267 Uiso 1 1 calc R U . . .
C102 C 0.3253(8) 0.1748(6) 0.1933(4) 0.151(5) Uani 1 1 d . . . . .
H10G H 0.285838 0.165357 0.176518 0.226 Uiso 1 1 calc R U . . .
H10H H 0.304696 0.177648 0.229267 0.226 Uiso 1 1 calc R U . . .
H10I H 0.374682 0.139397 0.196169 0.226 Uiso 1 1 calc R U . . .
C103 C 0.4412(8) 0.1871(7) 0.0935(5) 0.174(6) Uani 1 1 d . . . . .
H10J H 0.454153 0.146937 0.124162 0.261 Uiso 1 1 calc R U . . .
H10K H 0.490490 0.195999 0.073769 0.261 Uiso 1 1 calc R U . . .
H10L H 0.408522 0.181109 0.069454 0.261 Uiso 1 1 calc R U . . .
C104 C 0.4455(7) 0.3417(7) 0.0443(3) 0.154(5) Uani 1 1 d . . . . .
H10M H 0.479211 0.363222 0.054666 0.230 Uiso 1 1 calc R U . . .
H10N H 0.409108 0.374630 0.017455 0.230 Uiso 1 1 calc R U . . .
H10O H 0.478908 0.307528 0.028831 0.230 Uiso 1 1 calc R U . . .
C105 C 1.0010(4) 0.0987(4) 0.1428(2) 0.0750(17) Uani 1 1 d . . . . .
C106 C 1.0168(4) 0.0437(4) 0.1917(3) 0.0839(19) Uani 1 1 d . . . . .
C107 C 1.0451(5) 0.0616(6) 0.2287(3) 0.100(3) Uani 1 1 d . . . . .
C108 C 1.0503(4) 0.1268(7) 0.2042(4) 0.119(4) Uani 1 1 d . . . . .
C109 C 1.0244(4) 0.1508(4) 0.1506(3) 0.088(2) Uani 1 1 d . . . . .
C110 C 0.9741(5) 0.0971(5) 0.0931(3) 0.100(3) Uani 1 1 d . . . . .
H11A H 0.943408 0.141414 0.073633 0.149 Uiso 1 1 calc R U . . .
H11B H 0.940638 0.066304 0.102284 0.149 Uiso 1 1 calc R U . . .
H11C H 1.020472 0.082491 0.070338 0.149 Uiso 1 1 calc R U . . .
C111 C 0.9988(6) -0.0211(5) 0.2014(4) 0.129(4) Uani 1 1 d . . . . .
H11D H 0.968626 -0.018201 0.171897 0.194 Uiso 1 1 calc R U . . .
H11E H 0.967354 -0.031723 0.235502 0.194 Uiso 1 1 calc R U . . .
H11F H 1.048749 -0.055805 0.203091 0.194 Uiso 1 1 calc R U . . .
C112 C 1.0687(7) 0.0177(10) 0.2843(4) 0.242(11) Uani 1 1 d . . . . .
H11G H 1.121924 -0.011867 0.281911 0.363 Uiso 1 1 calc R U . . .
H11H H 1.030444 -0.008681 0.300368 0.363 Uiso 1 1 calc R U . . .
H11I H 1.069285 0.044915 0.306727 0.363 Uiso 1 1 calc R U . . .
C113 C 1.0827(7) 0.1672(10) 0.2287(6) 0.216(9) Uani 1 1 d . . . . .
H11J H 1.139846 0.160841 0.219266 0.324 Uiso 1 1 calc R U . . .
H11K H 1.073864 0.152384 0.267982 0.324 Uiso 1 1 calc R U . . .
H11L H 1.055149 0.214074 0.214606 0.324 Uiso 1 1 calc R U . . .
C114 C 1.0197(6) 0.2147(5) 0.1104(5) 0.140(4) Uani 1 1 d . . . . .
H11M H 1.072676 0.216295 0.093226 0.210 Uiso 1 1 calc R U . . .
H11N H 0.999828 0.249648 0.127639 0.210 Uiso 1 1 calc R U . . .
H11O H 0.983348 0.221359 0.083040 0.210 Uiso 1 1 calc R U . . .
C115 C 0.5528(4) 0.3311(3) 0.9138(3) 0.0764(17) Uani 1 1 d . . . . .
H115 H 0.582977 0.362128 0.907980 0.092 Uiso 1 1 calc R U . . .
C116 C 0.4745(4) 0.3528(3) 0.9083(3) 0.0755(17) Uani 1 1 d . . . . .
H116 H 0.450343 0.398990 0.898387 0.091 Uiso 1 1 calc R U . . .
C117 C 0.4258(4) 0.3088(3) 0.9168(2) 0.0623(14) Uani 1 1 d . . . . .
C118 C 0.4613(3) 0.2401(3) 0.93014(18) 0.0567(12) Uani 1 1 d . . . . .
C119 C 0.5477(3) 0.2161(3) 0.93565(18) 0.0577(13) Uani 1 1 d . . . . .
C120 C 0.5929(4) 0.2607(3) 0.9286(2) 0.0620(14) Uani 1 1 d . . . . .
C121 C 0.4151(3) 0.1937(3) 0.93950(19) 0.0589(13) Uani 1 1 d . . . . .
C122 C 0.4534(4) 0.1245(3) 0.9579(2) 0.0672(14) Uani 1 1 d . . . . .
H122 H 0.422400 0.093563 0.966717 0.081 Uiso 1 1 calc R U . . .
C123 C 0.5332(4) 0.1023(3) 0.9628(2) 0.0686(15) Uani 1 1 d . . . . .
H123 H 0.556710 0.056001 0.974792 0.082 Uiso 1 1 calc R U . . .
C124 C 0.5835(3) 0.1468(3) 0.9505(2) 0.0601(13) Uani 1 1 d . . . . .
C125 C 0.7771(4) 0.1121(4) 1.0340(2) 0.0814(19) Uani 1 1 d . . . . .
C126 C 0.8014(4) 0.1704(4) 1.0148(2) 0.0819(19) Uani 1 1 d . . . . .
C127 C 0.8604(4) 0.1655(4) 0.9709(3) 0.085(2) Uani 1 1 d . . . . .
C128 C 0.8726(4) 0.1009(4) 0.9651(3) 0.0788(19) Uani 1 1 d . . . . .
C129 C 0.8215(4) 0.0694(4) 1.0029(2) 0.080(2) Uani 1 1 d . . . . .
C130 C 0.7161(6) 0.0959(5) 1.0797(3) 0.113(3) Uani 1 1 d . . . . .
H13A H 0.683530 0.072427 1.070572 0.169 Uiso 1 1 calc R U . . .
H13B H 0.681836 0.136964 1.085526 0.169 Uiso 1 1 calc R U . . .
H13C H 0.743317 0.067989 1.112641 0.169 Uiso 1 1 calc R U . . .
C131 C 0.7710(5) 0.2298(5) 1.0348(3) 0.105(3) Uani 1 1 d . . . . .
H13D H 0.768434 0.270144 1.004429 0.158 Uiso 1 1 calc R U . . .
H13E H 0.807002 0.227330 1.060864 0.158 Uiso 1 1 calc R U . . .
H13F H 0.717710 0.230396 1.052289 0.158 Uiso 1 1 calc R U . . .
C132 C 0.9049(5) 0.2157(5) 0.9395(4) 0.117(3) Uani 1 1 d . . . . .
H13G H 0.941187 0.199423 0.912104 0.175 Uiso 1 1 calc R U . . .
H13H H 0.867069 0.257369 0.921845 0.175 Uiso 1 1 calc R U . . .
H13I H 0.935592 0.223204 0.963887 0.175 Uiso 1 1 calc R U . . .
C133 C 0.9276(5) 0.0749(5) 0.9243(3) 0.105(3) Uani 1 1 d . . . . .
H13J H 0.930976 0.111445 0.891469 0.158 Uiso 1 1 calc R U . . .
H13K H 0.907521 0.042694 0.916056 0.158 Uiso 1 1 calc R U . . .
H13L H 0.980482 0.053466 0.938549 0.158 Uiso 1 1 calc R U . . .
C134 C 0.8112(6) 0.0010(4) 1.0088(3) 0.107(3) Uani 1 1 d . . . . .
H13M H 0.756014 0.000052 1.020582 0.160 Uiso 1 1 calc R U . . .
H13N H 0.846913 -0.032922 1.035520 0.160 Uiso 1 1 calc R U . . .
H13O H 0.824199 -0.007739 0.974015 0.160 Uiso 1 1 calc R U . . .
C135 C 0.1428(4) 0.3656(4) 0.9100(3) 0.088(2) Uani 1 1 d . . . . .
C136 C 0.1757(5) 0.3609(4) 0.9575(3) 0.091(2) Uani 1 1 d . . . . .
C137 C 0.1910(4) 0.2946(4) 0.9912(2) 0.0760(17) Uani 1 1 d . . . . .
C138 C 0.1628(4) 0.2588(4) 0.9652(2) 0.0721(16) Uani 1 1 d . . . . .
C139 C 0.1341(4) 0.3027(4) 0.9149(3) 0.0806(18) Uani 1 1 d . . . . .
C140 C 0.1202(6) 0.4304(5) 0.8614(4) 0.120(3) Uani 1 1 d . . . . .
H14A H 0.062938 0.442588 0.856844 0.179 Uiso 1 1 d R U . . .
H14B H 0.134288 0.466258 0.868514 0.179 Uiso 1 1 d R U . . .
H14C H 0.149498 0.422688 0.828544 0.179 Uiso 1 1 d R U . . .
C141 C 0.1969(7) 0.4161(5) 0.9700(5) 0.133(4) Uani 1 1 d . . . . .
H14D H 0.217922 0.444077 0.936966 0.199 Uiso 1 1 calc R U . . .
H14E H 0.237316 0.396874 0.996860 0.199 Uiso 1 1 calc R U . . .
H14F H 0.149230 0.442948 0.984120 0.199 Uiso 1 1 calc R U . . .
C142 C 0.2230(6) 0.2683(5) 1.0458(3) 0.108(3) Uani 1 1 d . . . . .
H14G H 0.251195 0.221491 1.052846 0.162 Uiso 1 1 calc R U . . .
H14H H 0.178977 0.273168 1.072881 0.162 Uiso 1 1 calc R U . . .
H14I H 0.259823 0.293048 1.047537 0.162 Uiso 1 1 calc R U . . .
C143 C 0.1684(5) 0.1867(4) 0.9857(3) 0.0855(19) Uani 1 1 d . . . . .
H14J H 0.200707 0.165083 0.959885 0.128 Uiso 1 1 calc R U . . .
H14K H 0.114967 0.179929 0.990442 0.128 Uiso 1 1 calc R U . . .
H14L H 0.193307 0.167576 1.020436 0.128 Uiso 1 1 calc R U . . .
C144 C 0.0989(5) 0.2851(5) 0.8744(3) 0.103(3) Uani 1 1 d . . . . .
H14M H 0.116459 0.307940 0.837857 0.154 Uiso 1 1 calc R U . . .
H14N H 0.040681 0.298774 0.878480 0.154 Uiso 1 1 calc R U . . .
H14O H 0.116711 0.237268 0.880603 0.154 Uiso 1 1 calc R U . . .
C1A C 1.1469(5) 0.2186(4) 0.3531(3) 0.100(2) Uani 1 1 d D . . . .
F3 F 1.1594(4) 0.2605(3) 0.3738(3) 0.156(2) Uani 1 1 d D . . . .
F4 F 1.0734(3) 0.2117(3) 0.3705(2) 0.139(2) Uani 1 1 d D . . . .
F5 F 1.1424(4) 0.2462(3) 0.3014(2) 0.144(2) Uani 1 1 d D . . . .
S6 S 1.21944(11) 0.14026(10) 0.37008(7) 0.0797(3) Uani 1 1 d D . . . .
O13 O 1.2914(4) 0.1557(3) 0.3517(3) 0.145(3) Uani 1 1 d D . . . .
O14 O 1.2104(4) 0.1173(3) 0.4277(2) 0.126(2) Uani 1 1 d D . . . .
O15 O 1.1947(4) 0.1017(3) 0.3455(3) 0.133(2) Uani 1 1 d D . . . .
C1B C 0.8053(7) 0.5223(6) 0.6680(4) 0.141(4) Uani 1 1 d D . . . .
F1 F 0.8040(7) 0.5326(5) 0.7146(3) 0.233(5) Uani 1 1 d D . . . .
F2 F 0.7784(5) 0.5804(3) 0.6334(3) 0.160(2) Uani 1 1 d D . . . .
F6 F 0.8811(5) 0.5030(6) 0.6534(5) 0.228(5) Uani 1 1 d D . . . .
S1 S 0.75116(16) 0.46254(12) 0.67116(8) 0.1041(6) Uani 1 1 d D . . . .
O16 O 0.7902(7) 0.4058(4) 0.7085(3) 0.179(4) Uani 1 1 d D . . . .
O17 O 0.6722(4) 0.4932(4) 0.6867(4) 0.156(3) Uani 1 1 d D . . . .
O18 O 0.7637(5) 0.4590(4) 0.6181(2) 0.138(3) Uani 1 1 d D . . . .
C1D C 0.6673(4) -0.0279(4) 0.8843(3) 0.0850(19) Uani 1 1 d D . . . .
F10 F 0.6420(3) 0.0368(2) 0.8768(2) 0.1045(13) Uani 1 1 d D . . . .
F11 F 0.6592(4) -0.0571(3) 0.9361(2) 0.146(2) Uani 1 1 d D . . . .
F12 F 0.6182(3) -0.0432(3) 0.8601(3) 0.1301(19) Uani 1 1 d D . . . .
S3 S 0.76990(11) -0.05133(10) 0.85773(7) 0.0797(3) Uani 1 1 d D . . . .
O1C O 0.7651(3) -0.0148(3) 0.80190(16) 0.0886(14) Uani 1 1 d D . . . .
O1D O 0.8140(3) -0.0308(3) 0.88756(19) 0.0855(13) Uani 1 1 d D . . . .
O1E O 0.7860(3) -0.1218(2) 0.8700(2) 0.0903(14) Uani 1 1 d D . . . .
C1C C 1.0943(5) 0.1634(5) 0.7977(3) 0.103(3) Uani 1 1 d D . . . .
F7 F 1.1233(4) 0.2145(3) 0.7708(2) 0.1282(18) Uani 1 1 d D . . . .
F8 F 1.0301(4) 0.1870(4) 0.8243(3) 0.175(3) Uani 1 1 d D . . . .
F9 F 1.0743(5) 0.1442(3) 0.7607(2) 0.165(3) Uani 1 1 d D . . . .
S2 S 1.16516(14) 0.09818(12) 0.84086(7) 0.0980(6) Uani 1 1 d D . . . .
O19 O 1.2267(5) 0.0773(4) 0.8047(3) 0.175(4) Uani 1 1 d D . . . .
O1A O 1.1922(5) 0.1281(4) 0.8722(3) 0.141(3) Uani 1 1 d D . . . .
O1B O 1.1231(5) 0.0493(4) 0.8679(3) 0.138(3) Uani 1 1 d D . . . .

loop_
_atom_site_aniso_label
_atom_site_aniso_U_11
_atom_site_aniso_U_22
_atom_site_aniso_U_33
_atom_site_aniso_U_23
_atom_site_aniso_U_13
_atom_site_aniso_U_12
Rh1 0.0653(3) 0.0769(3) 0.0462(2) -0.01945(19) 0.00415(17) -0.0184(2)
Rh2 0.0637(3) 0.0929(3) 0.0421(2) -0.0267(2) 0.00374(16) -0.0239(2)
Rh3 0.0660(3) 0.0884(3) 0.0454(2) -0.0237(2) 0.00334(17) -0.0276(2)
Rh4 0.0631(3) 0.1092(4) 0.0482(2) -0.0341(2) 0.00349(18) -0.0238(2)
Rh5 0.0520(2) 0.0794(3) 0.0535(2) -0.0177(2) -0.00344(16) -0.01417(19)
Rh6 0.0487(2) 0.0835(3) 0.0553(2) -0.0200(2) -0.00276(16) -0.01297(19)
O1 0.057(2) 0.095(3) 0.0477(19) -0.0214(19) -0.0043(15) -0.021(2)
O2 0.051(2) 0.089(3) 0.0466(18) -0.0216(18) -0.0015(15) -0.0099(18)
O3 0.052(2) 0.096(3) 0.0497(19) -0.0175(19) -0.0062(15) -0.016(2)
O4 0.048(2) 0.100(3) 0.0473(19) -0.0198(19) -0.0010(15) -0.0104(19)
O5 0.074(3) 0.069(2) 0.064(2) -0.0238(19) 0.0086(19) -0.025(2)
O6 0.072(3) 0.074(3) 0.066(2) -0.024(2) 0.0059(19) -0.028(2)
O7 0.071(3) 0.099(3) 0.054(2) -0.023(2) 0.0040(18) -0.030(2)
O8 0.071(3) 0.085(3) 0.065(2) -0.031(2) -0.0037(19) -0.017(2)
O9 0.066(2) 0.074(3) 0.057(2) -0.0181(19) 0.0021(17) -0.0226(19)
O10 0.078(3) 0.067(2) 0.061(2) -0.0191(19) 0.0022(19) -0.023(2)
O11 0.067(2) 0.076(3) 0.058(2) -0.0232(19) 0.0013(17) -0.020(2)
O12 0.071(3) 0.082(3) 0.062(2) -0.031(2) 0.0043(18) -0.029(2)
N1 0.076(3) 0.097(4) 0.041(2) -0.028(2) 0.003(2) -0.034(3)
N2 0.082(3) 0.082(3) 0.041(2) -0.015(2) 0.007(2) -0.024(3)
N3 0.055(3) 0.084(3) 0.053(2) -0.023(2) -0.0008(19) -0.011(2)
N4 0.074(3) 0.082(3) 0.043(2) -0.016(2) -0.002(2) -0.025(3)
N5 0.052(3) 0.086(3) 0.064(3) -0.025(3) 0.000(2) -0.015(2)
N6 0.071(3) 0.116(5) 0.049(3) -0.035(3) 0.007(2) -0.029(3)
C1 0.057(3) 0.081(4) 0.067(4) -0.022(3) -0.004(3) -0.014(3)
C2 0.050(3) 0.086(5) 0.078(4) -0.018(3) -0.006(3) -0.007(3)
C3 0.056(3) 0.077(4) 0.103(5) -0.022(4) -0.013(3) -0.019(3)
C4 0.062(4) 0.102(5) 0.079(4) -0.031(4) -0.007(3) -0.020(3)
C5 0.055(3) 0.093(5) 0.071(4) -0.022(3) -0.003(3) -0.019(3)
C6 0.054(4) 0.096(6) 0.098(5) -0.025(4) -0.011(3) -0.011(3)
C147 0.061(4) 0.085(5) 0.081(4) -0.021(4) -0.005(3) -0.017(3)
C8 0.051(3) 0.091(5) 0.071(4) -0.029(3) -0.001(3) -0.020(3)
C9 0.059(3) 0.081(4) 0.067(3) -0.034(3) 0.000(2) -0.021(3)
C10 0.052(3) 0.100(5) 0.048(3) -0.028(3) 0.001(2) -0.021(3)
C11 0.066(3) 0.088(4) 0.047(3) -0.025(3) -0.003(2) -0.023(3)
C12 0.059(3) 0.097(5) 0.049(3) -0.031(3) 0.004(2) -0.026(3)
C13 0.057(3) 0.088(4) 0.059(3) -0.022(3) -0.001(2) -0.021(3)
C14 0.061(3) 0.108(5) 0.050(3) -0.035(3) 0.000(2) -0.032(3)
C15 0.069(4) 0.091(4) 0.055(3) -0.027(3) -0.001(3) -0.030(3)
C16 0.062(3) 0.097(5) 0.052(3) -0.032(3) 0.002(2) -0.023(3)
C17 0.092(4) 0.088(4) 0.049(3) -0.022(3) 0.008(3) -0.035(4)
C18 0.095(4) 0.086(4) 0.041(3) -0.022(3) 0.005(3) -0.038(4)
C19 0.072(4) 0.092(5) 0.059(3) -0.037(3) 0.003(3) -0.029(3)
C20 0.069(3) 0.091(4) 0.050(3) -0.031(3) 0.002(2) -0.025(3)
C21 0.073(4) 0.098(5) 0.043(3) -0.024(3) 0.001(2) -0.030(3)
C22 0.076(4) 0.102(5) 0.056(3) -0.034(3) 0.001(3) -0.029(4)
C23 0.075(4) 0.111(5) 0.043(3) -0.034(3) 0.003(2) -0.030(4)
C24 0.098(5) 0.101(5) 0.059(3) -0.035(3) 0.011(3) -0.040(4)
C25 0.103(5) 0.098(5) 0.053(3) -0.036(3) 0.016(3) -0.044(4)
C26 0.085(4) 0.096(5) 0.055(3) -0.032(3) 0.011(3) -0.036(4)
C27 0.086(4) 0.099(5) 0.055(3) -0.024(3) 0.010(3) -0.034(4)
C28 0.102(5) 0.071(4) 0.050(3) -0.019(3) -0.006(3) -0.015(3)
C29 0.099(5) 0.083(4) 0.047(3) -0.016(3) 0.003(3) -0.015(4)
C30 0.070(4) 0.096(5) 0.046(3) -0.022(3) 0.000(2) -0.012(3)
C31 0.111(6) 0.083(5) 0.051(3) -0.012(3) 0.009(3) -0.034(4)
C32 0.099(5) 0.081(4) 0.049(3) -0.022(3) 0.010(3) -0.029(4)
C33 0.073(4) 0.103(5) 0.053(3) -0.031(3) -0.004(3) -0.012(3)
C34 0.063(3) 0.094(5) 0.048(3) -0.016(3) -0.006(2) -0.006(3)
C35 0.053(3) 0.085(4) 0.041(2) -0.015(3) -0.003(2) -0.004(3)
C36 0.061(3) 0.086(4) 0.050(3) -0.025(3) -0.006(2) -0.013(3)
C37 0.055(3) 0.074(4) 0.060(3) -0.013(3) -0.010(2) -0.016(3)
C38 0.057(3) 0.083(4) 0.049(3) -0.021(3) -0.001(2) -0.015(3)
C39 0.062(3) 0.080(4) 0.050(3) -0.024(3) -0.001(2) -0.011(3)
C40 0.057(3) 0.082(4) 0.052(3) -0.018(3) 0.000(2) -0.015(3)
C41 0.052(3) 0.099(5) 0.064(3) -0.028(3) -0.001(2) -0.020(3)
C42 0.053(3) 0.083(4) 0.059(3) -0.030(3) -0.001(2) -0.013(3)
C43 0.052(3) 0.072(4) 0.065(3) -0.013(3) -0.013(2) -0.012(3)
C44 0.060(3) 0.085(4) 0.054(3) -0.017(3) -0.004(2) -0.021(3)
C45 0.064(3) 0.084(4) 0.055(3) -0.024(3) 0.000(2) -0.021(3)
C46 0.059(3) 0.093(5) 0.064(3) -0.031(3) -0.004(3) -0.017(3)
C47 0.063(3) 0.084(4) 0.057(3) -0.024(3) -0.001(2) -0.021(3)
C48 0.068(4) 0.085(4) 0.048(3) -0.019(3) -0.001(2) -0.013(3)
C49 0.090(5) 0.088(5) 0.047(3) -0.019(3) -0.003(3) -0.017(4)
C50 0.084(4) 0.079(4) 0.048(3) -0.024(3) -0.003(3) -0.013(3)
C51 0.115(6) 0.087(5) 0.052(3) -0.026(3) 0.007(3) -0.035(4)
C52 0.120(6) 0.082(4) 0.050(3) -0.026(3) 0.011(3) -0.041(4)
C53 0.087(4) 0.079(4) 0.049(3) -0.022(3) 0.004(3) -0.031(3)
C54 0.099(5) 0.076(4) 0.053(3) -0.014(3) 0.001(3) -0.025(4)
C55 0.057(3) 0.075(4) 0.043(2) -0.020(2) 0.000(2) -0.011(3)
C56 0.064(3) 0.082(4) 0.045(3) -0.023(3) -0.007(2) -0.016(3)
C57 0.046(3) 0.064(3) 0.053(3) -0.018(2) 0.002(2) -0.016(2)
C58 0.056(3) 0.060(3) 0.042(2) -0.014(2) 0.003(2) -0.018(2)
C59 0.052(3) 0.054(3) 0.048(2) -0.013(2) 0.001(2) -0.018(2)
C60 0.061(3) 0.059(3) 0.045(2) -0.014(2) -0.001(2) -0.020(2)
C61 0.054(3) 0.067(3) 0.044(2) -0.017(2) -0.003(2) -0.017(2)
C62 0.059(3) 0.096(4) 0.041(3) -0.018(3) -0.002(2) -0.023(3)
C63 0.061(3) 0.109(5) 0.042(3) -0.021(3) 0.001(2) -0.018(3)
C64 0.064(3) 0.073(4) 0.045(3) -0.014(2) -0.003(2) -0.016(3)
C65 0.053(3) 0.087(4) 0.069(4) -0.020(3) -0.004(3) -0.021(3)
C66 0.050(3) 0.099(5) 0.062(3) -0.028(3) 0.000(2) -0.014(3)
C67 0.048(3) 0.081(4) 0.070(4) -0.019(3) -0.006(2) -0.009(3)
C68 0.057(3) 0.104(5) 0.063(3) -0.023(3) -0.002(3) -0.020(3)
C69 0.047(3) 0.104(5) 0.084(4) -0.040(4) -0.002(3) -0.015(3)
C70 0.082(5) 0.097(6) 0.102(5) -0.020(4) -0.010(4) -0.032(4)
C71 0.063(4) 0.113(6) 0.066(4) -0.032(4) 0.001(3) -0.018(4)
C72 0.069(4) 0.088(5) 0.123(6) -0.032(5) -0.019(4) -0.004(4)
C73 0.072(4) 0.147(8) 0.066(4) -0.008(4) -0.009(3) -0.027(5)
C74 0.074(4) 0.159(8) 0.098(5) -0.075(6) -0.004(4) -0.029(5)
C75 0.068(4) 0.087(5) 0.103(6) -0.015(4) -0.002(4) -0.015(4)
C76 0.067(4) 0.075(4) 0.092(5) -0.030(4) -0.003(3) -0.012(3)
C77 0.052(3) 0.086(4) 0.082(4) -0.032(3) -0.010(3) 0.000(3)
C78 0.059(3) 0.086(4) 0.076(4) -0.023(3) -0.012(3) -0.004(3)
C79 0.059(4) 0.098(5) 0.076(4) -0.001(4) -0.015(3) -0.005(3)
C80 0.112(7) 0.137(8) 0.071(5) 0.017(5) 0.009(4) 0.007(6)
C81 0.098(6) 0.096(6) 0.214(12) -0.031(7) 0.002(7) -0.051(5)
C82 0.085(5) 0.112(6) 0.113(6) -0.061(5) -0.016(4) -0.013(4)
C83 0.063(4) 0.105(5) 0.081(4) -0.036(4) 0.002(3) -0.015(4)
C84 0.074(4) 0.137(7) 0.084(5) -0.041(5) -0.030(4) -0.007(4)
C85 0.082(4) 0.073(4) 0.066(3) -0.026(3) 0.013(3) -0.036(3)
C86 0.079(4) 0.069(4) 0.059(3) -0.025(3) 0.008(3) -0.026(3)
C87 0.069(4) 0.086(4) 0.046(3) -0.032(3) 0.003(2) -0.025(3)
C88 0.066(3) 0.072(4) 0.044(2) -0.025(2) 0.005(2) -0.026(3)
C89 0.066(3) 0.070(3) 0.040(2) -0.022(2) 0.008(2) -0.030(3)
C90 0.067(3) 0.078(4) 0.047(3) -0.025(3) 0.008(2) -0.029(3)
C91 0.059(3) 0.069(3) 0.052(3) -0.022(3) 0.001(2) -0.021(3)
C92 0.077(4) 0.072(4) 0.069(4) -0.024(3) 0.004(3) -0.030(3)
C93 0.073(4) 0.085(4) 0.070(4) -0.022(3) 0.009(3) -0.039(3)
C94 0.061(3) 0.086(4) 0.045(3) -0.027(3) 0.007(2) -0.028(3)
C95 0.097(6) 0.113(7) 0.082(5) -0.018(5) -0.038(4) -0.020(5)
C96 0.064(4) 0.163(9) 0.076(5) -0.034(5) -0.015(3) -0.021(5)
C97 0.089(5) 0.150(8) 0.070(4) -0.009(5) -0.020(4) -0.067(6)
C98 0.120(6) 0.163(9) 0.063(4) -0.052(5) -0.021(4) -0.056(6)
C99 0.097(5) 0.153(8) 0.049(3) -0.023(4) -0.016(3) -0.048(5)
C100 0.220(15) 0.114(9) 0.206(14) -0.024(9) -0.140(12) -0.001(9)
C101 0.074(6) 0.31(2) 0.131(9) -0.079(11) 0.004(6) -0.018(9)
C102 0.181(11) 0.172(10) 0.125(8) 0.007(7) -0.053(8) -0.123(9)
C103 0.199(13) 0.219(14) 0.153(10) -0.136(10) -0.053(9) -0.017(11)
C104 0.164(10) 0.249(14) 0.047(4) -0.014(6) 0.007(5) -0.096(10)
C105 0.072(4) 0.103(5) 0.052(3) -0.033(3) 0.008(3) -0.021(3)
C106 0.071(4) 0.110(6) 0.065(4) -0.027(4) 0.010(3) -0.021(4)
C107 0.074(5) 0.173(9) 0.052(4) -0.042(5) -0.005(3) -0.022(5)
C108 0.056(4) 0.229(12) 0.129(7) -0.126(9) 0.018(4) -0.049(6)
C109 0.074(4) 0.104(6) 0.096(5) -0.045(5) 0.017(4) -0.030(4)
C110 0.090(5) 0.145(7) 0.065(4) -0.053(4) -0.006(3) -0.007(5)
C111 0.100(6) 0.108(7) 0.142(8) -0.026(6) 0.047(6) -0.012(5)
C112 0.114(8) 0.44(3) 0.063(5) -0.055(10) -0.027(5) 0.073(12)
C113 0.096(7) 0.43(3) 0.253(16) -0.266(19) 0.034(8) -0.092(11)
C114 0.114(7) 0.121(8) 0.191(11) -0.063(8) 0.077(7) -0.063(6)
C115 0.084(5) 0.078(4) 0.078(4) -0.032(3) 0.009(3) -0.034(4)
C116 0.081(4) 0.064(4) 0.080(4) -0.024(3) 0.012(3) -0.021(3)
C117 0.069(4) 0.079(4) 0.043(3) -0.020(3) 0.004(2) -0.029(3)
C118 0.066(3) 0.064(3) 0.036(2) -0.017(2) 0.007(2) -0.014(3)
C119 0.062(3) 0.078(4) 0.035(2) -0.018(2) 0.008(2) -0.024(3)
C120 0.066(3) 0.081(4) 0.043(3) -0.021(3) 0.004(2) -0.027(3)
C121 0.062(3) 0.075(4) 0.038(2) -0.016(2) 0.009(2) -0.023(3)
C122 0.072(4) 0.068(4) 0.062(3) -0.021(3) 0.013(3) -0.026(3)
C123 0.074(4) 0.066(4) 0.064(3) -0.020(3) 0.008(3) -0.020(3)
C124 0.064(3) 0.076(4) 0.043(2) -0.020(2) 0.005(2) -0.024(3)
C125 0.084(4) 0.111(6) 0.047(3) -0.031(3) -0.005(3) -0.014(4)
C126 0.086(5) 0.112(6) 0.053(3) -0.033(4) -0.009(3) -0.022(4)
C127 0.073(4) 0.128(6) 0.069(4) -0.038(4) -0.007(3) -0.035(4)
C128 0.061(4) 0.114(6) 0.063(4) -0.036(4) -0.007(3) -0.014(4)
C129 0.068(4) 0.112(6) 0.047(3) -0.021(3) -0.013(3) -0.002(4)
C130 0.121(7) 0.156(8) 0.047(3) -0.021(4) 0.015(4) -0.036(6)
C131 0.118(7) 0.142(8) 0.084(5) -0.064(5) -0.007(4) -0.041(6)
C132 0.098(6) 0.155(9) 0.117(7) -0.038(6) -0.008(5) -0.066(6)
C133 0.085(5) 0.142(8) 0.093(5) -0.059(5) 0.010(4) -0.016(5)
C134 0.139(8) 0.094(6) 0.070(4) -0.016(4) -0.021(5) -0.009(5)
C135 0.072(4) 0.097(5) 0.082(5) -0.026(4) 0.001(3) -0.008(4)
C136 0.095(5) 0.092(5) 0.088(5) -0.042(4) 0.030(4) -0.029(4)
C137 0.079(4) 0.100(5) 0.059(3) -0.040(3) 0.017(3) -0.029(4)
C138 0.069(4) 0.096(5) 0.058(3) -0.032(3) 0.012(3) -0.030(3)
C139 0.066(4) 0.104(5) 0.073(4) -0.033(4) 0.003(3) -0.021(4)
C140 0.108(7) 0.104(6) 0.110(7) -0.005(5) -0.011(5) -0.001(5)
C141 0.148(9) 0.133(8) 0.153(9) -0.096(7) 0.054(7) -0.060(7)
C142 0.128(7) 0.157(8) 0.057(4) -0.040(5) 0.016(4) -0.067(6)
C143 0.091(5) 0.092(5) 0.073(4) -0.018(4) 0.005(3) -0.036(4)
C144 0.093(5) 0.145(8) 0.074(4) -0.026(5) -0.022(4) -0.038(5)
C1A 0.115(7) 0.104(6) 0.080(5) -0.028(5) 0.014(4) -0.034(5)
F3 0.168(6) 0.118(4) 0.197(7) -0.075(5) -0.028(5) -0.022(4)
F4 0.097(4) 0.153(5) 0.121(4) -0.018(4) 0.016(3) -0.003(3)
F5 0.153(5) 0.144(5) 0.082(3) -0.002(3) 0.003(3) -0.001(4)
S6 0.0759(7) 0.0902(8) 0.0734(7) -0.0269(6) -0.0018(5) -0.0215(6)
O13 0.081(4) 0.121(5) 0.218(8) -0.035(5) 0.022(4) -0.040(4)
O14 0.138(5) 0.124(5) 0.107(4) -0.023(4) -0.042(4) -0.018(4)
O15 0.140(6) 0.130(5) 0.152(6) -0.081(5) -0.048(5) -0.006(4)
C1B 0.153(11) 0.138(10) 0.120(8) -0.039(7) -0.056(8) 0.001(8)
F1 0.380(15) 0.209(9) 0.154(7) -0.065(6) -0.084(8) -0.099(9)
F2 0.180(7) 0.133(5) 0.152(6) -0.017(4) -0.021(5) -0.042(5)
F6 0.118(6) 0.278(12) 0.325(13) -0.143(10) -0.026(7) -0.043(7)
S1 0.1247(18) 0.1090(16) 0.0764(11) -0.0339(11) -0.0056(11) -0.0208(13)
O16 0.282(12) 0.107(5) 0.135(6) -0.004(5) -0.088(7) -0.034(6)
O17 0.138(6) 0.148(6) 0.187(8) -0.082(6) 0.054(5) -0.041(5)
O18 0.170(7) 0.174(7) 0.096(4) -0.063(4) 0.019(4) -0.073(6)
C1D 0.077(4) 0.097(5) 0.078(4) -0.027(4) 0.014(3) -0.027(4)
F10 0.078(3) 0.107(3) 0.137(4) -0.061(3) 0.008(2) -0.017(2)
F11 0.129(4) 0.170(5) 0.095(3) -0.013(3) 0.047(3) -0.032(4)
F12 0.084(3) 0.148(5) 0.193(6) -0.092(4) 0.013(3) -0.047(3)
S3 0.0759(7) 0.0902(8) 0.0734(7) -0.0269(6) -0.0018(5) -0.0215(6)
O1C 0.095(3) 0.106(4) 0.052(2) -0.016(2) -0.002(2) -0.019(3)
O1D 0.078(3) 0.104(4) 0.079(3) -0.040(3) -0.008(2) -0.018(3)
O1E 0.095(3) 0.073(3) 0.100(3) -0.027(3) 0.001(3) -0.020(3)
C1C 0.116(7) 0.120(7) 0.072(5) -0.020(5) 0.007(4) -0.043(6)
F7 0.161(5) 0.107(4) 0.099(3) -0.015(3) 0.012(3) -0.037(4)
F8 0.116(5) 0.192(7) 0.160(6) -0.027(5) 0.040(4) -0.010(4)
F9 0.248(8) 0.139(5) 0.119(4) -0.002(4) -0.097(5) -0.069(5)
S2 0.1183(16) 0.1132(15) 0.0619(9) -0.0180(10) -0.0051(9) -0.0393(13)
O19 0.177(8) 0.161(7) 0.116(5) -0.027(5) 0.046(5) 0.015(6)
O1A 0.198(8) 0.130(5) 0.121(5) -0.040(4) -0.044(5) -0.060(5)
O1B 0.166(6) 0.149(6) 0.098(4) 0.015(4) -0.026(4) -0.089(5)

loop_
_atom_type_symbol
_atom_type_description
_atom_type_scat_dispersion_real
_atom_type_scat_dispersion_imag
_atom_type_scat_source
C C 0.0181 0.0091 'International Tables Vol C Tables 4.2.6.8 and 6.1.1.4'
F F 0.0727 0.0534 'International Tables Vol C Tables 4.2.6.8 and 6.1.1.4'
H H 0.0000 0.0000 'International Tables Vol C Tables 4.2.6.8 and 6.1.1.4'
N N 0.0311 0.0180 'International Tables Vol C Tables 4.2.6.8 and 6.1.1.4'
O O 0.0492 0.0322 'International Tables Vol C Tables 4.2.6.8 and 6.1.1.4'
Rh Rh 0.0927 3.6045 'International Tables Vol C Tables 4.2.6.8 and 6.1.1.4'
S S 0.3331 0.5567 'International Tables Vol C Tables 4.2.6.8 and 6.1.1.4'

loop_
_geom_angle_atom_site_label_1
_geom_angle_atom_site_label_2
_geom_angle_atom_site_label_3
_geom_angle
_geom_angle_site_symmetry_1
_geom_angle_site_symmetry_3
_geom_angle_publ_flag
O9 Rh1 N2 86.17(18) . . y
O9 Rh1 C135 158.0(3) . . y
O9 Rh1 C136 140.3(3) . . y
O9 Rh1 C137 103.5(2) . . y
O9 Rh1 C138 94.5(2) . . y
O9 Rh1 C139 119.9(3) . . y
O10 Rh1 O9 86.72(17) . . y
O10 Rh1 N2 83.83(19) . . y
O10 Rh1 C135 114.7(3) . . y
O10 Rh1 C136 94.7(3) . . y
O10 Rh1 C137 109.6(2) . . y
O10 Rh1 C138 148.1(2) . . y
O10 Rh1 C139 153.3(3) . . y
N2 Rh1 C138 128.0(2) . . y
N2 Rh1 C139 98.0(2) . . y
C135 Rh1 N2 100.4(3) . . y
C135 Rh1 C136 38.8(3) . . y
C135 Rh1 C138 64.9(3) . . y
C135 Rh1 C139 38.7(3) . . y
C136 Rh1 N2 133.5(3) . . y
C136 Rh1 C138 64.7(3) . . y
C136 Rh1 C139 64.8(3) . . y
C137 Rh1 N2 163.6(2) . . y
C137 Rh1 C135 65.8(3) . . y
C137 Rh1 C136 39.0(3) . . y
C137 Rh1 C138 39.3(2) . . y
C137 Rh1 C139 65.7(3) . . y
C138 Rh1 C139 38.7(3) . . y
O11 Rh2 N1 87.03(17) . . y
O11 Rh2 C125 97.6(2) . . y
O11 Rh2 C126 131.2(2) . . y
O11 Rh2 C127 159.2(3) . . y
O11 Rh2 C128 124.0(2) . . y
O11 Rh2 C129 94.6(2) . . y
O12 Rh2 O11 86.53(17) . . y
O12 Rh2 N1 83.78(19) . . y
O12 Rh2 C125 115.9(2) . . y
O12 Rh2 C126 96.1(2) . . y
O12 Rh2 C127 111.2(3) . . y
O12 Rh2 C128 149.5(2) . . y
O12 Rh2 C129 155.3(2) . . y
N1 Rh2 C127 105.0(2) . . y
N1 Rh2 C128 96.1(2) . . y
N1 Rh2 C129 120.9(2) . . y
C125 Rh2 N1 159.9(2) . . y
C125 Rh2 C126 38.2(3) . . y
C125 Rh2 C127 65.4(3) . . y
C125 Rh2 C128 65.1(3) . . y
C125 Rh2 C129 39.5(3) . . y
C126 Rh2 N1 141.8(3) . . y
C126 Rh2 C127 39.6(3) . . y
C126 Rh2 C128 65.4(3) . . y
C126 Rh2 C129 64.8(3) . . y
C127 Rh2 C128 39.3(3) . . y
C129 Rh2 C127 64.8(3) . . y
C129 Rh2 C128 37.7(3) . . y
O5 Rh3 O6 86.73(17) . . y
O5 Rh3 N4 84.87(18) . . y
O5 Rh3 C95 103.9(3) . . y
O5 Rh3 C96 140.8(3) . . y
O5 Rh3 C97 158.0(2) . . y
O5 Rh3 C98 119.1(3) . . y
O5 Rh3 C99 94.2(3) . . y
O6 Rh3 N4 87.43(18) . . y
O6 Rh3 C95 161.9(3) . . y
O6 Rh3 C96 132.4(3) . . y
O6 Rh3 C97 99.2(3) . . y
O6 Rh3 C98 95.4(3) . . y
O6 Rh3 C99 126.8(3) . . y
N4 Rh3 C96 94.2(3) . . y
N4 Rh3 C98 156.0(3) . . y
N4 Rh3 C99 145.7(3) . . y
C95 Rh3 N4 107.8(3) . . y
C95 Rh3 C96 39.4(4) . . y
C95 Rh3 C97 65.6(4) . . y
C95 Rh3 C98 66.7(4) . . y
C95 Rh3 C99 39.1(3) . . y
C96 Rh3 C98 66.4(4) . . y
C97 Rh3 N4 116.4(3) . . y
C97 Rh3 C96 38.8(4) . . y
C97 Rh3 C98 39.6(3) . . y
C97 Rh3 C99 65.2(3) . . y
C99 Rh3 C96 65.4(3) . . y
C99 Rh3 C98 39.5(3) . . y
O7 Rh4 O8 86.36(17) . . y
O7 Rh4 N6 84.6(2) . . y
O7 Rh4 C105 106.7(2) . . y
O7 Rh4 C106 145.6(2) . . y
O7 Rh4 C107 155.0(3) . . y
O7 Rh4 C108 116.8(4) . . y
O7 Rh4 C109 93.2(3) . . y
O8 Rh4 N6 85.93(19) . . y
O8 Rh4 C105 107.6(2) . . y
O8 Rh4 C106 96.6(2) . . y
O8 Rh4 C107 118.5(3) . . y
O8 Rh4 C108 156.7(4) . . y
O8 Rh4 C109 144.6(2) . . y
N6 Rh4 C106 129.8(2) . . y
N6 Rh4 C107 98.8(2) . . y
C105 Rh4 N6 162.6(2) . . y
C105 Rh4 C106 39.8(3) . . y
C105 Rh4 C107 65.4(2) . . y
C105 Rh4 C108 64.9(3) . . y
C105 Rh4 C109 39.0(3) . . y
C106 Rh4 C107 37.2(3) . . y
C108 Rh4 N6 98.4(2) . . y
C108 Rh4 C106 63.0(4) . . y
C108 Rh4 C107 38.2(4) . . y
C108 Rh4 C109 39.1(4) . . y
C109 Rh4 N6 129.3(3) . . y
C109 Rh4 C106 65.0(3) . . y
C109 Rh4 C107 65.5(3) . . y
O1 Rh5 O2 87.43(14) . . y
O1 Rh5 N3 86.22(17) . . y
O1 Rh5 C75 100.6(2) . . y
O1 Rh5 C76 137.0(2) . . y
O1 Rh5 C77 157.3(2) . . y
O1 Rh5 C78 118.9(2) . . y
O1 Rh5 C79 92.6(2) . . y
O2 Rh5 N3 85.08(17) . . y
O2 Rh5 C75 107.5(3) . . y
O2 Rh5 C76 92.3(2) . . y
O2 Rh5 C77 113.6(2) . . y
O2 Rh5 C78 153.2(2) . . y
O2 Rh5 C79 146.2(3) . . y
C75 Rh5 N3 165.8(2) . . y
C75 Rh5 C76 39.0(3) . . y
C75 Rh5 C77 65.8(3) . . y
C75 Rh5 C78 65.6(3) . . y
C75 Rh5 C79 39.4(3) . . y
C76 Rh5 N3 136.6(2) . . y
C77 Rh5 N3 103.5(2) . . y
C77 Rh5 C76 39.2(3) . . y
C78 Rh5 N3 100.2(2) . . y
C78 Rh5 C76 65.8(3) . . y
C78 Rh5 C77 39.7(2) . . y
C78 Rh5 C79 38.1(3) . . y
C79 Rh5 N3 128.7(3) . . y
C79 Rh5 C76 65.3(3) . . y
C79 Rh5 C77 65.2(3) . . y
O3 Rh6 N5 84.73(18) . . y
O3 Rh6 C65 119.8(2) . . y
O3 Rh6 C66 158.4(2) . . y
O3 Rh6 C67 140.6(2) . . y
O3 Rh6 C68 103.6(2) . . y
O3 Rh6 C69 94.2(2) . . y
O4 Rh6 O3 87.13(15) . . y
O4 Rh6 N5 85.42(19) . . y
O4 Rh6 C65 99.1(2) . . y
O4 Rh6 C66 100.23(19) . . y
O4 Rh6 C67 132.0(2) . . y
O4 Rh6 C68 164.6(2) . . y
O4 Rh6 C69 129.9(2) . . y
N5 Rh6 C65 155.1(2) . . y
N5 Rh6 C66 115.9(2) . . y
N5 Rh6 C67 93.5(2) . . y
N5 Rh6 C69 144.6(3) . . y
C66 Rh6 C65 39.3(3) . . y
C66 Rh6 C67 38.6(2) . . y
C66 Rh6 C69 65.5(2) . . y
C67 Rh6 C65 65.3(3) . . y
C67 Rh6 C69 65.5(3) . . y
C68 Rh6 N5 106.3(2) . . y
C68 Rh6 C65 66.1(3) . . y
C68 Rh6 C66 65.9(2) . . y
C68 Rh6 C67 39.4(2) . . y
C68 Rh6 C69 39.6(3) . . y
C69 Rh6 C65 38.9(2) . . y
C61 O1 Rh5 127.7(3) . . ?
C60 O2 Rh5 127.7(3) . . ?
C57 O3 Rh6 126.7(3) . . ?
C64 O4 Rh6 126.5(3) . . ?
C91 O5 Rh3 129.0(4) . . ?
C90 O6 Rh3 127.2(4) . . ?
C94 O7 Rh4 129.3(4) . . ?
C87 O8 Rh4 127.7(4) . . ?
C121 O9 Rh1 128.5(4) . . ?
C117 O10 Rh1 129.1(4) . . ?
C124 O11 Rh2 128.2(4) . . ?
C120 O12 Rh2 128.2(4) . . ?
C18 N1 Rh2 120.6(4) . . ?
C20 N1 Rh2 119.2(4) . . ?
C20 N1 C18 120.3(5) . . ?
C28 N2 Rh1 122.6(4) . . ?
C28 N2 C32 118.3(5) . . ?
C32 N2 Rh1 119.1(4) . . ?
C45 N3 Rh5 120.7(4) . . ?
C47 N3 Rh5 120.7(4) . . ?
C47 N3 C45 118.5(6) . . ?
C52 N4 Rh3 120.9(4) . . ?
C52 N4 C53 119.2(5) . . ?
C53 N4 Rh3 119.6(4) . . ?
C1 N5 Rh6 118.6(4) . . ?
C1 N5 C5 119.1(6) . . ?
C5 N5 Rh6 120.6(4) . . ?
C25 N6 Rh4 120.4(4) . . ?
C25 N6 C26 118.4(5) . . ?
C26 N6 Rh4 121.0(5) . . ?
N5 C1 H1 118.5 . . ?
N5 C1 C2 123.0(6) . . ?
C2 C1 H1 118.5 . . ?
C1 C2 H2 121.2 . . ?
C1 C2 C3 117.6(6) . . ?
C3 C2 H2 121.2 . . ?
C2 C3 C6 117.9(7) . . ?
C4 C3 C2 119.3(7) . . ?
C4 C3 C6 122.7(7) . . ?
C3 C4 H4 120.7 . . ?
C5 C4 C3 118.5(7) . . ?
C5 C4 H4 120.7 . . ?
N5 C5 C4 122.3(6) . . ?
N5 C5 H5 118.8 . . ?
C4 C5 H5 118.8 . . ?
C147 C6 C3 172.0(8) . . ?
C6 C147 C8 174.9(7) . . ?
C9 C8 C147 119.9(6) . . ?
C13 C8 C147 120.2(6) . . ?
C13 C8 C9 119.8(6) . . ?
C8 C9 H9 119.7 . . ?
C10 C9 C8 120.5(6) . . ?
C10 C9 H9 119.7 . . ?
C9 C10 C11 120.0(5) . . ?
C9 C10 C14 118.5(6) . . ?
C11 C10 C14 121.5(6) . . ?
C10 C11 H11 120.5 . . ?
C10 C11 C12 119.0(6) . . ?
C12 C11 H11 120.5 . . ?
C11 C12 C21 122.5(6) . . ?
C13 C12 C11 120.4(6) . . ?
C13 C12 C21 117.1(5) . . ?
C8 C13 C12 120.2(6) . . ?
C8 C13 H13 119.9 . . ?
C12 C13 H13 119.9 . . ?
C15 C14 C10 171.3(8) . . ?
C14 C15 C16 176.0(7) . . ?
C17 C16 C15 119.3(6) . . ?
C17 C16 C19 118.1(5) . . ?
C19 C16 C15 122.6(6) . . ?
C16 C17 H17 120.5 . . ?
C16 C17 C18 118.9(6) . . ?
C18 C17 H17 120.5 . . ?
N1 C18 C17 121.4(6) . . ?
N1 C18 H18 119.3 . . ?
C17 C18 H18 119.3 . . ?
C16 C19 H19 119.6 . . ?
C20 C19 C16 120.7(6) . . ?
C20 C19 H19 119.6 . . ?
N1 C20 C19 120.5(6) . . ?
N1 C20 H20 119.7 . . ?
C19 C20 H20 119.7 . . ?
C22 C21 C12 168.2(7) . . ?
C21 C22 C23 172.4(8) . . ?
C24 C23 C22 118.0(7) . . ?
C24 C23 C27 119.5(5) . . ?
C27 C23 C22 122.4(6) . . ?
C23 C24 H24 121.2 . . ?
C25 C24 C23 117.5(7) . . ?
C25 C24 H24 121.2 . . ?
N6 C25 C24 123.8(6) . . ?
N6 C25 H25 118.1 . . ?
C24 C25 H25 118.1 . . ?
N6 C26 H26 119.2 . . ?
N6 C26 C27 121.5(7) . . ?
C27 C26 H26 119.2 . . ?
C23 C27 H27 120.4 . . ?
C26 C27 C23 119.1(6) . . ?
C26 C27 H27 120.4 . . ?
N2 C28 H28 118.7 . . ?
N2 C28 C29 122.5(6) . . ?
C29 C28 H28 118.7 . . ?
C28 C29 H29 120.0 . . ?
C28 C29 C30 120.1(7) . . ?
C30 C29 H29 120.0 . . ?
C29 C30 C31 117.6(6) . . ?
C29 C30 C33 124.3(7) . . ?
C31 C30 C33 118.1(6) . . ?
C30 C31 H31 120.2 . . ?
C32 C31 C30 119.5(6) . . ?
C32 C31 H31 120.2 . . ?
N2 C32 C31 121.9(6) . . ?
N2 C32 H32 119.0 . . ?
C31 C32 H32 119.0 . . ?
C34 C33 C30 170.2(8) . . ?
C33 C34 C35 173.7(8) . . ?
C36 C35 C34 116.9(6) . . ?
C40 C35 C34 123.0(6) . . ?
C40 C35 C36 120.0(5) . . ?
C35 C36 H36 120.1 . . ?
C37 C36 C35 119.8(5) . . ?
C37 C36 H36 120.1 . . ?
C36 C37 C38 120.3(6) . . ?
C36 C37 C41 119.3(6) . . ?
C38 C37 C41 120.4(5) . . ?
C37 C38 H38 119.9 . . ?
C39 C38 C37 120.3(5) . . ?
C39 C38 H38 119.9 . . ?
C38 C39 C40 119.5(5) . . ?
C38 C39 C48 118.1(5) . . ?
C40 C39 C48 122.3(6) . . ?
C35 C40 C39 120.0(6) . . ?
C35 C40 H40 120.0 . . ?
C39 C40 H40 120.0 . . ?
C42 C41 C37 178.9(7) . . ?
C41 C42 C43 177.7(6) . . ?
C44 C43 C42 121.9(5) . . ?
C44 C43 C46 116.2(6) . . ?
C46 C43 C42 121.9(6) . . ?
C43 C44 H44 120.0 . . ?
C45 C44 C43 120.0(5) . . ?
C45 C44 H44 120.0 . . ?
N3 C45 C44 122.5(6) . . ?
N3 C45 H45 118.8 . . ?
C44 C45 H45 118.8 . . ?
C43 C46 H46 119.9 . . ?
C47 C46 C43 120.2(6) . . ?
C47 C46 H46 119.9 . . ?
N3 C47 C46 122.6(6) . . ?
N3 C47 H47 118.7 . . ?
C46 C47 H47 118.7 . . ?
C49 C48 C39 173.0(7) . . ?
C48 C49 C50 172.7(8) . . ?
C51 C50 C49 119.3(6) . . ?
C54 C50 C49 122.7(6) . . ?
C54 C50 C51 117.9(6) . . ?
C50 C51 H51 120.8 . . ?
C52 C51 C50 118.4(7) . . ?
C52 C51 H51 120.8 . . ?
N4 C52 C51 123.2(6) . . ?
N4 C52 H52 118.4 . . ?
C51 C52 H52 118.4 . . ?
N4 C53 H53 119.3 . . ?
N4 C53 C54 121.4(6) . . ?
C54 C53 H53 119.3 . . ?
C50 C54 H54 120.1 . . ?
C53 C54 C50 119.9(6) . . ?
C53 C54 H54 120.1 . . ?
C56 C55 H55 119.0 . . ?
C56 C55 C60 122.0(5) . . ?
C60 C55 H55 119.0 . . ?
C55 C56 H56 118.9 . . ?
C55 C56 C57 122.1(5) . . ?
C57 C56 H56 118.9 . . ?
O3 C57 C56 114.4(5) . . ?
O3 C57 C58 126.6(5) . . ?
C58 C57 C56 119.1(5) . . ?
C57 C58 C59 118.6(4) . . ?
C64 C58 C57 121.1(5) . . ?
C64 C58 C59 120.1(5) . . ?
C60 C59 C58 120.1(4) . . ?
C61 C59 C58 118.7(4) . . ?
C61 C59 C60 121.1(5) . . ?
O2 C60 C55 114.5(4) . . ?
O2 C60 C59 127.7(4) . . ?
C59 C60 C55 117.7(5) . . ?
O1 C61 C59 126.6(5) . . ?
O1 C61 C62 115.0(4) . . ?
C59 C61 C62 118.4(5) . . ?
C61 C62 H62 118.9 . . ?
C63 C62 C61 122.2(5) . . ?
C63 C62 H62 118.9 . . ?
C62 C63 H63 118.7 . . ?
C62 C63 C64 122.5(5) . . ?
C64 C63 H63 118.7 . . ?
O4 C64 C58 128.0(5) . . ?
O4 C64 C63 114.9(5) . . ?
C58 C64 C63 116.9(5) . . ?
C66 C65 Rh6 69.5(3) . . ?
C66 C65 C70 125.6(6) . . ?
C69 C65 Rh6 70.2(4) . . ?
C69 C65 C66 107.3(6) . . ?
C69 C65 C70 127.1(7) . . ?
C70 C65 Rh6 124.5(5) . . ?
C65 C66 Rh6 71.2(3) . . ?
C65 C66 C71 125.9(6) . . ?
C67 C66 Rh6 71.1(3) . . ?
C67 C66 C65 108.6(5) . . ?
C67 C66 C71 125.4(7) . . ?
C71 C66 Rh6 125.9(4) . . ?
C66 C67 Rh6 70.3(3) . . ?
C66 C67 C68 108.7(6) . . ?
C66 C67 C72 124.9(6) . . ?
C68 C67 Rh6 69.6(4) . . ?
C68 C67 C72 126.5(7) . . ?
C72 C67 Rh6 124.8(5) . . ?
C67 C68 Rh6 71.0(3) . . ?
C67 C68 C69 107.0(6) . . ?
C67 C68 C73 126.9(7) . . ?
C69 C68 Rh6 71.0(4) . . ?
C69 C68 C73 126.1(7) . . ?
C73 C68 Rh6 124.9(5) . . ?
C65 C69 Rh6 70.9(4) . . ?
C65 C69 C68 108.3(6) . . ?
C65 C69 C74 126.1(7) . . ?
C68 C69 Rh6 69.4(4) . . ?
C68 C69 C74 125.5(7) . . ?
C74 C69 Rh6 124.0(5) . . ?
C65 C70 H70A 109.5 . . ?
C65 C70 H70B 109.5 . . ?
C65 C70 H70C 109.5 . . ?
H70A C70 H70B 109.5 . . ?
H70A C70 H70C 109.5 . . ?
H70B C70 H70C 109.5 . . ?
C66 C71 H71A 109.5 . . ?
C66 C71 H71B 109.6 . . ?
C66 C71 H71C 109.3 . . ?
H71A C71 H71B 109.5 . . ?
H71A C71 H71C 109.5 . . ?
H71B C71 H71C 109.5 . . ?
C67 C72 H72A 109.5 . . ?
C67 C72 H72B 109.5 . . ?
C67 C72 H72C 109.5 . . ?
H72A C72 H72B 109.5 . . ?
H72A C72 H72C 109.5 . . ?
H72B C72 H72C 109.5 . . ?
C68 C73 H73A 109.5 . . ?
C68 C73 H73B 109.5 . . ?
C68 C73 H73C 109.5 . . ?
H73A C73 H73B 109.5 . . ?
H73A C73 H73C 109.5 . . ?
H73B C73 H73C 109.5 . . ?
C69 C74 H74A 109.5 . . ?
C69 C74 H74B 109.5 . . ?
C69 C74 H74C 109.5 . . ?
H74A C74 H74B 109.5 . . ?
H74A C74 H74C 109.5 . . ?
H74B C74 H74C 109.5 . . ?
C76 C75 Rh5 72.7(4) . . ?
C76 C75 C79 108.7(7) . . ?
C76 C75 C81 124.4(9) . . ?
C79 C75 Rh5 72.0(5) . . ?
C79 C75 C81 126.5(8) . . ?
C81 C75 Rh5 126.5(6) . . ?
C75 C76 Rh5 68.3(4) . . ?
C75 C76 C77 107.4(6) . . ?
C75 C76 C82 127.5(7) . . ?
C77 C76 Rh5 70.3(4) . . ?
C77 C76 C82 124.9(7) . . ?
C82 C76 Rh5 122.7(5) . . ?
C76 C77 Rh5 70.5(4) . . ?
C76 C77 C78 107.0(6) . . ?
C76 C77 C83 126.4(6) . . ?
C78 C77 Rh5 69.7(3) . . ?
C78 C77 C83 126.6(6) . . ?
C83 C77 Rh5 126.0(5) . . ?
C77 C78 Rh5 70.6(3) . . ?
C77 C78 C84 124.5(7) . . ?
C79 C78 Rh5 71.0(4) . . ?
C79 C78 C77 108.2(6) . . ?
C79 C78 C84 127.3(7) . . ?
C84 C78 Rh5 127.0(5) . . ?
C75 C79 Rh5 68.6(4) . . ?
C75 C79 C80 126.6(8) . . ?
C78 C79 Rh5 70.9(4) . . ?
C78 C79 C75 108.6(6) . . ?
C78 C79 C80 124.7(8) . . ?
C80 C79 Rh5 123.2(6) . . ?
C79 C80 H80A 109.5 . . ?
C79 C80 H80B 109.5 . . ?
C79 C80 H80C 109.5 . . ?
H80A C80 H80B 109.5 . . ?
H80A C80 H80C 109.5 . . ?
H80B C80 H80C 109.5 . . ?
C75 C81 H81A 109.5 . . ?
C75 C81 H81B 109.5 . . ?
C75 C81 H81C 109.5 . . ?
H81A C81 H81B 109.5 . . ?
H81A C81 H81C 109.5 . . ?
H81B C81 H81C 109.5 . . ?
C76 C82 H82A 109.5 . . ?
C76 C82 H82B 109.5 . . ?
C76 C82 H82C 109.5 . . ?
H82A C82 H82B 109.5 . . ?
H82A C82 H82C 109.5 . . ?
H82B C82 H82C 109.5 . . ?
C77 C83 H83A 109.5 . . ?
C77 C83 H83B 109.5 . . ?
C77 C83 H83C 109.5 . . ?
H83A C83 H83B 109.5 . . ?
H83A C83 H83C 109.5 . . ?
H83B C83 H83C 109.5 . . ?
C78 C84 H84A 109.5 . . ?
C78 C84 H84B 109.5 . . ?
C78 C84 H84C 109.5 . . ?
H84A C84 H84B 109.5 . . ?
H84A C84 H84C 109.5 . . ?
H84B C84 H84C 109.5 . . ?
C86 C85 H85 118.6 . . ?
C86 C85 C90 122.7(6) . . ?
C90 C85 H85 118.6 . . ?
C85 C86 H86 119.5 . . ?
C85 C86 C87 121.0(6) . . ?
C87 C86 H86 119.5 . . ?
O8 C87 C86 113.1(6) . . ?
O8 C87 C88 127.7(6) . . ?
C88 C87 C86 119.2(6) . . ?
C87 C88 C89 119.5(5) . . ?
C94 C88 C87 122.2(5) . . ?
C94 C88 C89 118.2(5) . . ?
C90 C89 C88 119.8(5) . . ?
C91 C89 C88 119.6(5) . . ?
C91 C89 C90 120.5(5) . . ?
O6 C90 C85 114.6(5) . . ?
O6 C90 C89 128.1(6) . . ?
C89 C90 C85 117.3(5) . . ?
O5 C91 C89 127.6(5) . . ?
O5 C91 C92 113.1(5) . . ?
C89 C91 C92 119.3(5) . . ?
C91 C92 H92 119.3 . . ?
C93 C92 C91 121.5(6) . . ?
C93 C92 H92 119.3 . . ?
C92 C93 H93 119.4 . . ?
C92 C93 C94 121.1(6) . . ?
C94 C93 H93 119.4 . . ?
O7 C94 C88 126.2(6) . . ?
O7 C94 C93 113.6(5) . . ?
C88 C94 C93 120.2(5) . . ?
C96 C95 Rh3 71.6(5) . . ?
C96 C95 C100 124.2(11) . . ?
C99 C95 Rh3 71.4(5) . . ?
C99 C95 C96 108.2(9) . . ?
C99 C95 C100 127.3(11) . . ?
C100 C95 Rh3 127.5(6) . . ?
C95 C96 Rh3 69.0(4) . . ?
C95 C96 C101 130.5(12) . . ?
C97 C96 Rh3 69.8(4) . . ?
C97 C96 C95 107.1(8) . . ?
C97 C96 C101 122.4(11) . . ?
C101 C96 Rh3 124.5(6) . . ?
C96 C97 Rh3 71.4(5) . . ?
C96 C97 C98 110.5(8) . . ?
C96 C97 C102 128.8(10) . . ?
C98 C97 Rh3 71.6(4) . . ?
C98 C97 C102 120.7(11) . . ?
C102 C97 Rh3 122.6(6) . . ?
C97 C98 Rh3 68.8(4) . . ?
C97 C98 C99 104.5(8) . . ?
C97 C98 C103 125.8(11) . . ?
C99 C98 Rh3 69.3(4) . . ?
C99 C98 C103 129.7(10) . . ?
C103 C98 Rh3 125.2(7) . . ?
C95 C99 Rh3 69.5(4) . . ?
C95 C99 C98 109.7(7) . . ?
C95 C99 C104 123.2(10) . . ?
C98 C99 Rh3 71.2(4) . . ?
C98 C99 C104 127.1(10) . . ?
C104 C99 Rh3 125.6(6) . . ?
C95 C100 H10A 109.5 . . ?
C95 C100 H10B 109.5 . . ?
C95 C100 H10C 109.5 . . ?
H10A C100 H10B 109.5 . . ?
H10A C100 H10C 109.5 . . ?
H10B C100 H10C 109.5 . . ?
C96 C101 H10D 109.5 . . ?
C96 C101 H10E 109.5 . . ?
C96 C101 H10F 109.5 . . ?
H10D C101 H10E 109.5 . . ?
H10D C101 H10F 109.5 . . ?
H10E C101 H10F 109.5 . . ?
C97 C102 H10G 109.5 . . ?
C97 C102 H10H 109.5 . . ?
C97 C102 H10I 109.5 . . ?
H10G C102 H10H 109.5 . . ?
H10G C102 H10I 109.5 . . ?
H10H C102 H10I 109.5 . . ?
C98 C103 H10J 109.5 . . ?
C98 C103 H10K 109.5 . . ?
C98 C103 H10L 109.5 . . ?
H10J C103 H10K 109.5 . . ?
H10J C103 H10L 109.5 . . ?
H10K C103 H10L 109.5 . . ?
C99 C104 H10M 109.5 . . ?
C99 C104 H10N 109.5 . . ?
C99 C104 H10O 109.5 . . ?
H10M C104 H10N 109.5 . . ?
H10M C104 H10O 109.5 . . ?
H10N C104 H10O 109.5 . . ?
C106 C105 Rh4 71.3(4) . . ?
C106 C105 C110 125.4(7) . . ?
C109 C105 Rh4 71.5(4) . . ?
C109 C105 C106 106.8(6) . . ?
C109 C105 C110 127.5(7) . . ?
C110 C105 Rh4 127.2(5) . . ?
C105 C106 Rh4 68.9(4) . . ?
C105 C106 C111 124.7(8) . . ?
C107 C106 Rh4 72.0(5) . . ?
C107 C106 C105 109.8(8) . . ?
C107 C106 C111 125.4(9) . . ?
C111 C106 Rh4 122.1(5) . . ?
C106 C107 Rh4 70.8(4) . . ?
C106 C107 C108 107.0(7) . . ?
C106 C107 C112 125.6(12) . . ?
C108 C107 Rh4 69.6(5) . . ?
C108 C107 C112 127.3(11) . . ?
C112 C107 Rh4 126.5(6) . . ?
C107 C108 Rh4 72.2(5) . . ?
C107 C108 C109 110.3(7) . . ?
C107 C108 C113 126.4(12) . . ?
C109 C108 Rh4 70.9(4) . . ?
C109 C108 C113 123.2(13) . . ?
C113 C108 Rh4 125.9(6) . . ?
C105 C109 Rh4 69.5(4) . . ?
C105 C109 C108 106.0(8) . . ?
C105 C109 C114 124.2(8) . . ?
C108 C109 Rh4 70.0(4) . . ?
C108 C109 C114 129.8(9) . . ?
C114 C109 Rh4 124.3(6) . . ?
C105 C110 H11A 109.5 . . ?
C105 C110 H11B 109.5 . . ?
C105 C110 H11C 109.5 . . ?
H11A C110 H11B 109.5 . . ?
H11A C110 H11C 109.5 . . ?
H11B C110 H11C 109.5 . . ?
C106 C111 H11D 109.5 . . ?
C106 C111 H11E 109.5 . . ?
C106 C111 H11F 109.5 . . ?
H11D C111 H11E 109.5 . . ?
H11D C111 H11F 109.5 . . ?
H11E C111 H11F 109.5 . . ?
C107 C112 H11G 109.5 . . ?
C107 C112 H11H 109.5 . . ?
C107 C112 H11I 109.5 . . ?
H11G C112 H11H 109.5 . . ?
H11G C112 H11I 109.5 . . ?
H11H C112 H11I 109.5 . . ?
C108 C113 H11J 109.5 . . ?
C108 C113 H11K 109.5 . . ?
C108 C113 H11L 109.5 . . ?
H11J C113 H11K 109.5 . . ?
H11J C113 H11L 109.5 . . ?
H11K C113 H11L 109.5 . . ?
C109 C114 H11M 109.5 . . ?
C109 C114 H11N 109.5 . . ?
C109 C114 H11O 109.5 . . ?
H11M C114 H11N 109.5 . . ?
H11M C114 H11O 109.5 . . ?
H11N C114 H11O 109.5 . . ?
C116 C115 H115 119.4 . . ?
C116 C115 C120 121.2(6) . . ?
C120 C115 H115 119.4 . . ?
C115 C116 H116 118.9 . . ?
C115 C116 C117 122.1(6) . . ?
C117 C116 H116 118.9 . . ?
O10 C117 C116 114.2(6) . . ?
O10 C117 C118 126.3(5) . . ?
C118 C117 C116 119.5(6) . . ?
C117 C118 C119 118.6(5) . . ?
C117 C118 C121 121.7(5) . . ?
C121 C118 C119 119.7(5) . . ?
C120 C119 C118 120.2(5) . . ?
C120 C119 C124 120.8(5) . . ?
C124 C119 C118 118.9(5) . . ?
O12 C120 C115 113.2(5) . . ?
O12 C120 C119 128.4(6) . . ?
C119 C120 C115 118.4(6) . . ?
O9 C121 C118 127.3(5) . . ?
O9 C121 C122 113.7(5) . . ?
C118 C121 C122 119.0(5) . . ?
C121 C122 H122 119.4 . . ?
C123 C122 C121 121.2(6) . . ?
C123 C122 H122 119.4 . . ?
C122 C123 H123 119.0 . . ?
C122 C123 C124 122.1(6) . . ?
C124 C123 H123 119.0 . . ?
O11 C124 C119 126.9(5) . . ?
O11 C124 C123 114.2(5) . . ?
C119 C124 C123 118.9(5) . . ?
C126 C125 Rh2 71.0(4) . . ?
C126 C125 C129 107.6(6) . . ?
C126 C125 C130 126.5(7) . . ?
C129 C125 Rh2 70.6(3) . . ?
C129 C125 C130 125.9(8) . . ?
C130 C125 Rh2 124.5(5) . . ?
C125 C126 Rh2 70.8(4) . . ?
C125 C126 C127 108.6(7) . . ?
C125 C126 C131 126.6(7) . . ?
C127 C126 Rh2 70.5(3) . . ?
C127 C126 C131 124.8(8) . . ?
C131 C126 Rh2 123.7(5) . . ?
C126 C127 Rh2 69.9(4) . . ?
C126 C127 C128 106.9(7) . . ?
C126 C127 C132 127.1(8) . . ?
C128 C127 Rh2 71.4(4) . . ?
C128 C127 C132 125.9(7) . . ?
C132 C127 Rh2 126.7(6) . . ?
C127 C128 Rh2 69.3(4) . . ?
C127 C128 C133 125.4(7) . . ?
C129 C128 Rh2 70.0(4) . . ?
C129 C128 C127 107.6(6) . . ?
C129 C128 C133 126.9(8) . . ?
C133 C128 Rh2 124.1(5) . . ?
C125 C129 Rh2 69.9(4) . . ?
C125 C129 C134 125.4(7) . . ?
C128 C129 Rh2 72.3(4) . . ?
C128 C129 C125 109.3(7) . . ?
C128 C129 C134 125.2(7) . . ?
C134 C129 Rh2 121.9(5) . . ?
C125 C130 H13A 109.5 . . ?
C125 C130 H13B 109.5 . . ?
C125 C130 H13C 109.5 . . ?
H13A C130 H13B 109.5 . . ?
H13A C130 H13C 109.5 . . ?
H13B C130 H13C 109.5 . . ?
C126 C131 H13D 109.5 . . ?
C126 C131 H13E 109.5 . . ?
C126 C131 H13F 109.5 . . ?
H13D C131 H13E 109.5 . . ?
H13D C131 H13F 109.5 . . ?
H13E C131 H13F 109.5 . . ?
C127 C132 H13G 109.5 . . ?
C127 C132 H13H 109.5 . . ?
C127 C132 H13I 109.5 . . ?
H13G C132 H13H 109.5 . . ?
H13G C132 H13I 109.5 . . ?
H13H C132 H13I 109.5 . . ?
C128 C133 H13J 109.5 . . ?
C128 C133 H13K 109.5 . . ?
C128 C133 H13L 109.5 . . ?
H13J C133 H13K 109.5 . . ?
H13J C133 H13L 109.5 . . ?
H13K C133 H13L 109.5 . . ?
C129 C134 H13M 109.5 . . ?
C129 C134 H13N 109.5 . . ?
C129 C134 H13O 109.5 . . ?
H13M C134 H13N 109.5 . . ?
H13M C134 H13O 109.5 . . ?
H13N C134 H13O 109.5 . . ?
C136 C135 Rh1 70.8(4) . . ?
C136 C135 C140 124.8(8) . . ?
C139 C135 Rh1 71.3(4) . . ?
C139 C135 C136 108.0(7) . . ?
C139 C135 C140 127.2(8) . . ?
C140 C135 Rh1 123.8(6) . . ?
C135 C136 Rh1 70.4(4) . . ?
C135 C136 C137 108.8(7) . . ?
C135 C136 C141 126.8(9) . . ?
C137 C136 Rh1 69.8(4) . . ?
C137 C136 C141 124.3(8) . . ?
C141 C136 Rh1 122.8(6) . . ?
C136 C137 Rh1 71.2(4) . . ?
C136 C137 C138 106.9(6) . . ?
C136 C137 C142 126.6(7) . . ?
C138 C137 Rh1 71.5(3) . . ?
C138 C137 C142 126.3(7) . . ?
C142 C137 Rh1 126.8(5) . . ?
C137 C138 Rh1 69.2(4) . . ?
C137 C138 C143 125.5(6) . . ?
C139 C138 Rh1 70.7(4) . . ?
C139 C138 C137 108.3(6) . . ?
C139 C138 C143 126.0(6) . . ?
C143 C138 Rh1 122.4(5) . . ?
C135 C139 Rh1 70.0(4) . . ?
C135 C139 C138 107.8(6) . . ?
C135 C139 C144 126.4(7) . . ?
C138 C139 Rh1 70.6(4) . . ?
C138 C139 C144 125.8(7) . . ?
C144 C139 Rh1 125.9(5) . . ?
C135 C140 H14A 109.5 . . ?
C135 C140 H14B 109.5 . . ?
C135 C140 H14C 109.4 . . ?
H14A C140 H14B 109.5 . . ?
H14A C140 H14C 109.5 . . ?
H14B C140 H14C 109.5 . . ?
C136 C141 H14D 109.5 . . ?
C136 C141 H14E 109.5 . . ?
C136 C141 H14F 109.5 . . ?
H14D C141 H14E 109.5 . . ?
H14D C141 H14F 109.5 . . ?
H14E C141 H14F 109.5 . . ?
C137 C142 H14G 109.5 . . ?
C137 C142 H14H 109.5 . . ?
C137 C142 H14I 109.5 . . ?
H14G C142 H14H 109.5 . . ?
H14G C142 H14I 109.5 . . ?
H14H C142 H14I 109.5 . . ?
C138 C143 H14J 109.5 . . ?
C138 C143 H14K 109.5 . . ?
C138 C143 H14L 109.5 . . ?
H14J C143 H14K 109.5 . . ?
H14J C143 H14L 109.5 . . ?
H14K C143 H14L 109.5 . . ?
C139 C144 H14M 109.5 . . ?
C139 C144 H14N 109.5 . . ?
C139 C144 H14O 109.5 . . ?
H14M C144 H14N 109.5 . . ?
H14M C144 H14O 109.5 . . ?
H14N C144 H14O 109.5 . . ?
F3 C1A F4 107.2(7) . . ?
F3 C1A S6 113.1(6) . . ?
F4 C1A S6 111.0(6) . . ?
F5 C1A F3 108.4(8) . . ?
F5 C1A F4 104.1(7) . . ?
F5 C1A S6 112.5(6) . . ?
O13 S6 C1A 104.1(4) . . ?
O13 S6 O14 112.7(5) . . ?
O13 S6 O15 118.0(5) . . ?
O14 S6 C1A 103.0(4) . . ?
O15 S6 C1A 104.7(4) . . ?
O15 S6 O14 112.5(4) . . ?
F1 C1B F6 105.7(10) . . ?
F1 C1B S1 113.1(9) . . ?
F2 C1B F1 106.2(10) . . ?
F2 C1B F6 105.4(11) . . ?
F2 C1B S1 113.7(8) . . ?
F6 C1B S1 112.1(9) . . ?
O16 S1 C1B 103.5(5) . . ?
O16 S1 O17 116.3(6) . . ?
O16 S1 O18 113.5(5) . . ?
O17 S1 C1B 102.6(5) . . ?
O18 S1 C1B 101.8(4) . . ?
O18 S1 O17 116.2(5) . . ?
F10 C1D S3 111.6(5) . . ?
F11 C1D F10 106.9(6) . . ?
F11 C1D F12 107.6(7) . . ?
F11 C1D S3 112.2(5) . . ?
F12 C1D F10 107.0(6) . . ?
F12 C1D S3 111.3(5) . . ?
O1C S3 C1D 102.8(3) . . ?
O1C S3 O1D 115.1(3) . . ?
O1C S3 O1E 115.4(3) . . ?
O1D S3 C1D 103.8(3) . . ?
O1D S3 O1E 114.3(3) . . ?
O1E S3 C1D 103.1(3) . . ?
F7 C1C S2 112.0(6) . . ?
F8 C1C F7 105.5(8) . . ?
F8 C1C F9 109.2(9) . . ?
F8 C1C S2 112.6(6) . . ?
F9 C1C F7 105.3(7) . . ?
F9 C1C S2 111.7(6) . . ?
O19 S2 C1C 103.7(4) . . ?
O19 S2 O1A 110.7(6) . . ?
O19 S2 O1B 112.4(6) . . ?
O1A S2 C1C 105.9(4) . . ?
O1A S2 O1B 118.4(4) . . ?
O1B S2 C1C 104.3(4) . . ?

loop_
_geom_bond_atom_site_label_1
_geom_bond_atom_site_label_2
_geom_bond_distance
_geom_bond_site_symmetry_2
_geom_bond_publ_flag
Rh1 O9 2.067(4) . y
Rh1 O10 2.058(4) . y
Rh1 N2 2.141(4) . y
Rh1 C135 2.127(7) . y
Rh1 C136 2.131(7) . y
Rh1 C137 2.113(6) . y
Rh1 C138 2.143(6) . y
Rh1 C139 2.144(7) . y
Rh2 O11 2.062(4) . y
Rh2 O12 2.055(4) . y
Rh2 N1 2.136(4) . y
Rh2 C125 2.127(6) . y
Rh2 C126 2.130(6) . y
Rh2 C127 2.137(7) . y
Rh2 C128 2.165(7) . y
Rh2 C129 2.136(7) . y
Rh3 O5 2.060(4) . y
Rh3 O6 2.072(4) . y
Rh3 N4 2.123(4) . y
Rh3 C95 2.103(8) . y
Rh3 C96 2.139(7) . y
Rh3 C97 2.117(7) . y
Rh3 C98 2.153(6) . y
Rh3 C99 2.129(6) . y
Rh4 O7 2.056(5) . y
Rh4 O8 2.076(4) . y
Rh4 N6 2.143(5) . y
Rh4 C105 2.111(6) . y
Rh4 C106 2.144(8) . y
Rh4 C107 2.158(8) . y
Rh4 C108 2.125(7) . y
Rh4 C109 2.138(7) . y
Rh5 O1 2.046(4) . y
Rh5 O2 2.051(3) . y
Rh5 N3 2.173(5) . y
Rh5 C75 2.108(8) . y
Rh5 C76 2.167(7) . y
Rh5 C77 2.163(6) . y
Rh5 C78 2.152(6) . y
Rh5 C79 2.153(7) . y
Rh6 O3 2.057(4) . y
Rh6 O4 2.046(4) . y
Rh6 N5 2.129(5) . y
Rh6 C65 2.152(6) . y
Rh6 C66 2.129(6) . y
Rh6 C67 2.140(6) . y
Rh6 C68 2.121(6) . y
Rh6 C69 2.143(6) . y
O1 C61 1.287(6) . ?
O2 C60 1.267(6) . ?
O3 C57 1.286(6) . ?
O4 C64 1.268(7) . ?
O5 C91 1.277(7) . ?
O6 C90 1.287(7) . ?
O7 C94 1.288(7) . ?
O8 C87 1.279(7) . ?
O9 C121 1.280(7) . ?
O10 C117 1.305(7) . ?
O11 C124 1.284(7) . ?
O12 C120 1.282(7) . ?
N1 C18 1.357(8) . ?
N1 C20 1.341(8) . ?
N2 C28 1.333(8) . ?
N2 C32 1.339(8) . ?
N3 C45 1.347(8) . ?
N3 C47 1.333(7) . ?
N4 C52 1.325(8) . ?
N4 C53 1.343(8) . ?
N5 C1 1.309(8) . ?
N5 C5 1.343(8) . ?
N6 C25 1.317(9) . ?
N6 C26 1.359(8) . ?
C1 H1 0.9500 . ?
C1 C2 1.384(9) . ?
C2 H2 0.9500 . ?
C2 C3 1.399(10) . ?
C3 C4 1.375(10) . ?
C3 C6 1.458(11) . ?
C4 H4 0.9500 . ?
C4 C5 1.372(10) . ?
C5 H5 0.9500 . ?
C6 C147 1.181(10) . ?
C147 C8 1.416(10) . ?
C8 C9 1.404(9) . ?
C8 C13 1.376(9) . ?
C9 H9 0.9500 . ?
C9 C10 1.385(9) . ?
C10 C11 1.393(8) . ?
C10 C14 1.437(8) . ?
C11 H11 0.9500 . ?
C11 C12 1.413(8) . ?
C12 C13 1.387(9) . ?
C12 C21 1.443(8) . ?
C13 H13 0.9500 . ?
C14 C15 1.171(8) . ?
C15 C16 1.443(8) . ?
C16 C17 1.390(9) . ?
C16 C19 1.399(9) . ?
C17 H17 0.9500 . ?
C17 C18 1.395(8) . ?
C18 H18 0.9500 . ?
C19 H19 0.9500 . ?
C19 C20 1.379(8) . ?
C20 H20 0.9500 . ?
C21 C22 1.181(8) . ?
C22 C23 1.436(8) . ?
C23 C24 1.378(10) . ?
C23 C27 1.387(10) . ?
C24 H24 0.9500 . ?
C24 C25 1.375(8) . ?
C25 H25 0.9500 . ?
C26 H26 0.9500 . ?
C26 C27 1.363(8) . ?
C27 H27 0.9500 . ?
C28 H28 0.9500 . ?
C28 C29 1.371(8) . ?
C29 H29 0.9500 . ?
C29 C30 1.373(10) . ?
C30 C31 1.387(10) . ?
C30 C33 1.439(8) . ?
C31 H31 0.9500 . ?
C31 C32 1.386(8) . ?
C32 H32 0.9500 . ?
C33 C34 1.190(8) . ?
C34 C35 1.433(8) . ?
C35 C36 1.413(9) . ?
C35 C40 1.393(8) . ?
C36 H36 0.9500 . ?
C36 C37 1.374(8) . ?
C37 C38 1.405(8) . ?
C37 C41 1.441(10) . ?
C38 H38 0.9500 . ?
C38 C39 1.395(9) . ?
C39 C40 1.401(8) . ?
C39 C48 1.429(8) . ?
C40 H40 0.9500 . ?
C41 C42 1.189(9) . ?
C42 C43 1.434(9) . ?
C43 C44 1.396(9) . ?
C43 C46 1.418(9) . ?
C44 H44 0.9500 . ?
C44 C45 1.382(9) . ?
C45 H45 0.9500 . ?
C46 H46 0.9500 . ?
C46 C47 1.370(9) . ?
C47 H47 0.9500 . ?
C48 C49 1.192(8) . ?
C49 C50 1.431(8) . ?
C50 C51 1.398(9) . ?
C50 C54 1.394(9) . ?
C51 H51 0.9500 . ?
C51 C52 1.388(8) . ?
C52 H52 0.9500 . ?
C53 H53 0.9500 . ?
C53 C54 1.386(8) . ?
C54 H54 0.9500 . ?
C55 H55 0.9500 . ?
C55 C56 1.337(8) . ?
C55 C60 1.448(7) . ?
C56 H56 0.9500 . ?
C56 C57 1.434(7) . ?
C57 C58 1.421(7) . ?
C58 C59 1.471(7) . ?
C58 C64 1.409(7) . ?
C59 C60 1.428(7) . ?
C59 C61 1.420(7) . ?
C61 C62 1.444(7) . ?
C62 H62 0.9500 . ?
C62 C63 1.299(8) . ?
C63 H63 0.9500 . ?
C63 C64 1.466(7) . ?
C65 C66 1.440(10) . ?
C65 C69 1.428(9) . ?
C65 C70 1.468(10) . ?
C66 C67 1.410(9) . ?
C66 C71 1.512(8) . ?
C67 C68 1.436(9) . ?
C67 C72 1.492(10) . ?
C68 C69 1.446(10) . ?
C68 C73 1.488(9) . ?
C69 C74 1.490(10) . ?
C70 H70A 0.9800 . ?
C70 H70B 0.9800 . ?
C70 H70C 0.9800 . ?
C71 H71A 0.9801 . ?
C71 H71B 0.9799 . ?
C71 H71C 0.9801 . ?
C72 H72A 0.9800 . ?
C72 H72B 0.9800 . ?
C72 H72C 0.9800 . ?
C73 H73A 0.9800 . ?
C73 H73B 0.9800 . ?
C73 H73C 0.9800 . ?
C74 H74A 0.9800 . ?
C74 H74B 0.9800 . ?
C74 H74C 0.9800 . ?
C75 C76 1.428(10) . ?
C75 C79 1.437(11) . ?
C75 C81 1.501(11) . ?
C76 C77 1.453(10) . ?
C76 C82 1.478(10) . ?
C77 C78 1.465(9) . ?
C77 C83 1.477(10) . ?
C78 C79 1.406(10) . ?
C78 C84 1.502(10) . ?
C79 C80 1.489(11) . ?
C80 H80A 0.9800 . ?
C80 H80B 0.9800 . ?
C80 H80C 0.9800 . ?
C81 H81A 0.9800 . ?
C81 H81B 0.9800 . ?
C81 H81C 0.9800 . ?
C82 H82A 0.9800 . ?
C82 H82B 0.9800 . ?
C82 H82C 0.9800 . ?
C83 H83A 0.9800 . ?
C83 H83B 0.9800 . ?
C83 H83C 0.9800 . ?
C84 H84A 0.9800 . ?
C84 H84B 0.9800 . ?
C84 H84C 0.9800 . ?
C85 H85 0.9500 . ?
C85 C86 1.334(9) . ?
C85 C90 1.466(9) . ?
C86 H86 0.9500 . ?
C86 C87 1.455(8) . ?
C87 C88 1.408(9) . ?
C88 C89 1.473(8) . ?
C88 C94 1.402(8) . ?
C89 C90 1.426(8) . ?
C89 C91 1.417(8) . ?
C91 C92 1.446(8) . ?
C92 H92 0.9500 . ?
C92 C93 1.325(9) . ?
C93 H93 0.9500 . ?
C93 C94 1.462(9) . ?
C95 C96 1.430(13) . ?
C95 C99 1.417(12) . ?
C95 C100 1.492(14) . ?
C96 C97 1.414(13) . ?
C96 C101 1.460(13) . ?
C97 C98 1.447(12) . ?
C97 C102 1.507(12) . ?
C98 C99 1.448(13) . ?
C98 C103 1.454(14) . ?
C99 C104 1.473(11) . ?
C100 H10A 0.9800 . ?
C100 H10B 0.9800 . ?
C100 H10C 0.9800 . ?
C101 H10D 0.9800 . ?
C101 H10E 0.9800 . ?
C101 H10F 0.9800 . ?
C102 H10G 0.9800 . ?
C102 H10H 0.9800 . ?
C102 H10I 0.9800 . ?
C103 H10J 0.9800 . ?
C103 H10K 0.9800 . ?
C103 H10L 0.9800 . ?
C104 H10M 0.9800 . ?
C104 H10N 0.9800 . ?
C104 H10O 0.9800 . ?
C105 C106 1.447(10) . ?
C105 C109 1.419(10) . ?
C105 C110 1.473(9) . ?
C106 C107 1.371(11) . ?
C106 C111 1.496(12) . ?
C107 C108 1.403(14) . ?
C107 C112 1.505(12) . ?
C108 C109 1.427(13) . ?
C108 C113 1.530(13) . ?
C109 C114 1.452(13) . ?
C110 H11A 0.9800 . ?
C110 H11B 0.9800 . ?
C110 H11C 0.9800 . ?
C111 H11D 0.9800 . ?
C111 H11E 0.9800 . ?
C111 H11F 0.9800 . ?
C112 H11G 0.9800 . ?
C112 H11H 0.9800 . ?
C112 H11I 0.9800 . ?
C113 H11J 0.9800 . ?
C113 H11K 0.9800 . ?
C113 H11L 0.9800 . ?
C114 H11M 0.9800 . ?
C114 H11N 0.9800 . ?
C114 H11O 0.9800 . ?
C115 H115 0.9500 . ?
C115 C116 1.333(10) . ?
C115 C120 1.460(9) . ?
C116 H116 0.9500 . ?
C116 C117 1.425(9) . ?
C117 C118 1.412(8) . ?
C118 C119 1.469(8) . ?
C118 C121 1.432(8) . ?
C119 C120 1.395(8) . ?
C119 C124 1.424(8) . ?
C121 C122 1.432(8) . ?
C122 H122 0.9500 . ?
C122 C123 1.356(9) . ?
C123 H123 0.9500 . ?
C123 C124 1.446(8) . ?
C125 C126 1.394(11) . ?
C125 C129 1.439(10) . ?
C125 C130 1.515(10) . ?
C126 C127 1.444(10) . ?
C126 C131 1.507(11) . ?
C127 C128 1.446(11) . ?
C127 C132 1.503(11) . ?
C128 C129 1.391(10) . ?
C128 C133 1.484(9) . ?
C129 C134 1.538(12) . ?
C130 H13A 0.9800 . ?
C130 H13B 0.9800 . ?
C130 H13C 0.9800 . ?
C131 H13D 0.9800 . ?
C131 H13E 0.9800 . ?
C131 H13F 0.9800 . ?
C132 H13G 0.9800 . ?
C132 H13H 0.9800 . ?
C132 H13I 0.9800 . ?
C133 H13J 0.9800 . ?
C133 H13K 0.9800 . ?
C133 H13L 0.9800 . ?
C134 H13M 0.9800 . ?
C134 H13N 0.9800 . ?
C134 H13O 0.9800 . ?
C135 C136 1.415(11) . ?
C135 C139 1.414(11) . ?
C135 C140 1.570(11) . ?
C136 C137 1.416(11) . ?
C136 C141 1.526(12) . ?
C137 C138 1.430(9) . ?
C137 C142 1.489(10) . ?
C138 C139 1.421(10) . ?
C138 C143 1.491(10) . ?
C139 C144 1.514(10) . ?
C140 H14A 0.9801 . ?
C140 H14B 0.9798 . ?
C140 H14C 0.9802 . ?
C141 H14D 0.9800 . ?
C141 H14E 0.9800 . ?
C141 H14F 0.9800 . ?
C142 H14G 0.9800 . ?
C142 H14H 0.9800 . ?
C142 H14I 0.9800 . ?
C143 H14J 0.9800 . ?
C143 H14K 0.9800 . ?
C143 H14L 0.9800 . ?
C144 H14M 0.9800 . ?
C144 H14N 0.9800 . ?
C144 H14O 0.9800 . ?
C1A F3 1.306(8) . ?
C1A F4 1.344(8) . ?
C1A F5 1.301(8) . ?
C1A S6 1.792(9) . ?
S6 O13 1.386(6) . ?
S6 O14 1.434(6) . ?
S6 O15 1.421(6) . ?
C1B F1 1.318(10) . ?
C1B F2 1.308(10) . ?
C1B F6 1.318(11) . ?
C1B S1 1.825(14) . ?
S1 O16 1.380(7) . ?
S1 O17 1.423(7) . ?
S1 O18 1.409(6) . ?
C1D F10 1.329(8) . ?
C1D F11 1.309(7) . ?
C1D F12 1.323(8) . ?
C1D S3 1.828(7) . ?
S3 O1C 1.427(4) . ?
S3 O1D 1.435(5) . ?
S3 O1E 1.438(5) . ?
C1C F7 1.326(8) . ?
C1C F8 1.305(9) . ?
C1C F9 1.313(8) . ?
C1C S2 1.793(10) . ?
S2 O19 1.412(7) . ?
S2 O1A 1.422(6) . ?
S2 O1B 1.428(6) . ?

loop_
_geom_torsion_atom_site_label_1
_geom_torsion_atom_site_label_2
_geom_torsion_atom_site_label_3
_geom_torsion_atom_site_label_4
_geom_torsion
_geom_torsion_site_symmetry_1
_geom_torsion_site_symmetry_2
_geom_torsion_site_symmetry_3
_geom_torsion_site_symmetry_4
_geom_torsion_publ_flag
Rh1 O9 C121 C118 -6.7(7) . . . . ?
Rh1 O9 C121 C122 172.4(3) . . . . ?
Rh1 O10 C117 C116 176.5(4) . . . . ?
Rh1 O10 C117 C118 -5.3(8) . . . . ?
Rh1 N2 C28 C29 177.8(5) . . . . ?
Rh1 N2 C32 C31 -179.0(6) . . . . ?
Rh1 C135 C136 C137 -59.4(5) . . . . ?
Rh1 C135 C136 C141 116.9(8) . . . . ?
Rh1 C135 C139 C138 60.8(5) . . . . ?
Rh1 C135 C139 C144 -120.4(7) . . . . ?
Rh1 C136 C137 C138 -63.0(4) . . . . ?
Rh1 C136 C137 C142 122.4(7) . . . . ?
Rh1 C137 C138 C139 -60.1(4) . . . . ?
Rh1 C137 C138 C143 115.6(6) . . . . ?
Rh1 C138 C139 C135 -60.4(5) . . . . ?
Rh1 C138 C139 C144 120.8(7) . . . . ?
Rh2 O11 C124 C119 13.2(7) . . . . ?
Rh2 O11 C124 C123 -168.7(4) . . . . ?
Rh2 O12 C120 C115 -177.2(4) . . . . ?
Rh2 O12 C120 C119 4.2(8) . . . . ?
Rh2 N1 C18 C17 178.4(5) . . . . ?
Rh2 N1 C20 C19 -179.8(5) . . . . ?
Rh2 C125 C126 C127 -60.6(5) . . . . ?
Rh2 C125 C126 C131 118.2(7) . . . . ?
Rh2 C125 C129 C128 61.9(4) . . . . ?
Rh2 C125 C129 C134 -115.5(6) . . . . ?
Rh2 C126 C127 C128 -62.3(4) . . . . ?
Rh2 C126 C127 C132 121.4(8) . . . . ?
Rh2 C127 C128 C129 -59.8(4) . . . . ?
Rh2 C127 C128 C133 117.8(7) . . . . ?
Rh2 C128 C129 C125 -60.4(4) . . . . ?
Rh2 C128 C129 C134 117.0(6) . . . . ?
Rh3 O5 C91 C89 -2.9(8) . . . . ?
Rh3 O5 C91 C92 175.8(4) . . . . ?
Rh3 O6 C90 C85 -167.9(4) . . . . ?
Rh3 O6 C90 C89 11.8(8) . . . . ?
Rh3 N4 C52 C51 176.3(6) . . . . ?
Rh3 N4 C53 C54 -177.0(5) . . . . ?
Rh3 C95 C96 C97 -59.6(5) . . . . ?
Rh3 C95 C96 C101 118.0(9) . . . . ?
Rh3 C95 C99 C98 60.0(5) . . . . ?
Rh3 C95 C99 C104 -119.9(8) . . . . ?
Rh3 C96 C97 C98 -61.2(5) . . . . ?
Rh3 C96 C97 C102 117.3(8) . . . . ?
Rh3 C97 C98 C99 -60.6(5) . . . . ?
Rh3 C97 C98 C103 118.9(8) . . . . ?
Rh3 C98 C99 C95 -59.0(5) . . . . ?
Rh3 C98 C99 C104 120.9(8) . . . . ?
Rh4 O7 C94 C88 -0.1(8) . . . . ?
Rh4 O7 C94 C93 179.1(4) . . . . ?
Rh4 O8 C87 C86 177.7(3) . . . . ?
Rh4 O8 C87 C88 -0.6(8) . . . . ?
Rh4 N6 C25 C24 -174.2(6) . . . . ?
Rh4 N6 C26 C27 174.9(5) . . . . ?
Rh4 C105 C106 C107 -60.6(5) . . . . ?
Rh4 C105 C106 C111 115.2(7) . . . . ?
Rh4 C105 C109 C108 60.8(5) . . . . ?
Rh4 C105 C109 C114 -118.3(8) . . . . ?
Rh4 C106 C107 C108 -60.5(6) . . . . ?
Rh4 C106 C107 C112 121.7(9) . . . . ?
Rh4 C107 C108 C109 -61.0(5) . . . . ?
Rh4 C107 C108 C113 121.9(9) . . . . ?
Rh4 C108 C109 C105 -60.5(5) . . . . ?
Rh4 C108 C109 C114 118.5(9) . . . . ?
Rh5 O1 C61 C59 14.9(8) . . . . ?
Rh5 O1 C61 C62 -162.8(4) . . . . ?
Rh5 O2 C60 C55 169.3(4) . . . . ?
Rh5 O2 C60 C59 -8.2(8) . . . . ?
Rh5 N3 C45 C44 -176.3(4) . . . . ?
Rh5 N3 C47 C46 177.4(5) . . . . ?
Rh5 C75 C76 C77 -59.6(5) . . . . ?
Rh5 C75 C76 C82 115.3(8) . . . . ?
Rh5 C75 C79 C78 59.8(5) . . . . ?
Rh5 C75 C79 C80 -116.2(8) . . . . ?
Rh5 C76 C77 C78 -60.5(4) . . . . ?
Rh5 C76 C77 C83 120.9(7) . . . . ?
Rh5 C77 C78 C79 -61.4(5) . . . . ?
Rh5 C77 C78 C84 122.1(7) . . . . ?
Rh5 C78 C79 C75 -58.4(5) . . . . ?
Rh5 C78 C79 C80 117.7(8) . . . . ?
Rh6 O3 C57 C56 173.3(4) . . . . ?
Rh6 O3 C57 C58 -6.5(8) . . . . ?
Rh6 O4 C64 C58 10.2(9) . . . . ?
Rh6 O4 C64 C63 -173.4(4) . . . . ?
Rh6 N5 C1 C2 -164.0(5) . . . . ?
Rh6 N5 C5 C4 163.0(5) . . . . ?
Rh6 C65 C66 C67 -61.6(4) . . . . ?
Rh6 C65 C66 C71 121.3(6) . . . . ?
Rh6 C65 C69 C68 59.5(4) . . . . ?
Rh6 C65 C69 C74 -118.7(6) . . . . ?
Rh6 C66 C67 C68 -59.2(4) . . . . ?
Rh6 C66 C67 C72 119.3(6) . . . . ?
Rh6 C67 C68 C69 -62.3(4) . . . . ?
Rh6 C67 C68 C73 119.9(7) . . . . ?
Rh6 C68 C69 C65 -60.5(4) . . . . ?
Rh6 C68 C69 C74 117.7(6) . . . . ?
O1 C61 C62 C63 -178.1(6) . . . . ?
O3 C57 C58 C59 174.0(5) . . . . ?
O3 C57 C58 C64 -10.2(9) . . . . ?
O5 C91 C92 C93 178.6(6) . . . . ?
O8 C87 C88 C89 -176.9(5) . . . . ?
O8 C87 C88 C94 7.0(8) . . . . ?
O9 C121 C122 C123 176.1(5) . . . . ?
O10 C117 C118 C119 -177.2(5) . . . . ?
O10 C117 C118 C121 1.4(8) . . . . ?
N2 C28 C29 C30 1.9(12) . . . . ?
N4 C53 C54 C50 0.5(11) . . . . ?
N5 C1 C2 C3 1.8(9) . . . . ?
N6 C26 C27 C23 0.7(11) . . . . ?
C1 N5 C5 C4 -2.4(9) . . . . ?
C1 C2 C3 C4 -4.6(9) . . . . ?
C1 C2 C3 C6 172.8(6) . . . . ?
C2 C3 C4 C5 3.9(10) . . . . ?
C3 C4 C5 N5 -0.5(10) . . . . ?
C5 N5 C1 C2 1.7(9) . . . . ?
C6 C3 C4 C5 -173.3(6) . . . . ?
C147 C8 C9 C10 -174.9(6) . . . . ?
C147 C8 C13 C12 173.8(6) . . . . ?
C8 C9 C10 C11 1.9(9) . . . . ?
C8 C9 C10 C14 179.4(5) . . . . ?
C9 C8 C13 C12 -1.5(9) . . . . ?
C9 C10 C11 C12 -3.1(9) . . . . ?
C10 C11 C12 C13 2.0(9) . . . . ?
C10 C11 C12 C21 -178.2(5) . . . . ?
C11 C12 C13 C8 0.3(9) . . . . ?
C11 C12 C21 C22 -171(3) . . . . ?
C13 C8 C9 C10 0.4(9) . . . . ?
C13 C12 C21 C22 9(4) . . . . ?
C14 C10 C11 C12 179.5(5) . . . . ?
C15 C16 C17 C18 178.2(6) . . . . ?
C15 C16 C19 C20 -179.6(6) . . . . ?
C16 C17 C18 N1 2.7(10) . . . . ?
C16 C19 C20 N1 0.2(9) . . . . ?
C17 C16 C19 C20 0.3(9) . . . . ?
C18 N1 C20 C19 0.8(9) . . . . ?
C19 C16 C17 C18 -1.7(10) . . . . ?
C20 N1 C18 C17 -2.3(10) . . . . ?
C21 C12 C13 C8 -179.5(5) . . . . ?
C22 C23 C24 C25 179.2(7) . . . . ?
C22 C23 C27 C26 -178.5(7) . . . . ?
C23 C24 C25 N6 -2.0(12) . . . . ?
C24 C23 C27 C26 -1.0(11) . . . . ?
C25 N6 C26 C27 -1.0(10) . . . . ?
C26 N6 C25 C24 1.7(11) . . . . ?
C27 C23 C24 C25 1.6(11) . . . . ?
C28 N2 C32 C31 -0.5(11) . . . . ?
C28 C29 C30 C31 -1.9(11) . . . . ?
C28 C29 C30 C33 179.9(7) . . . . ?
C29 C30 C31 C32 0.8(11) . . . . ?
C30 C31 C32 N2 0.4(12) . . . . ?
C32 N2 C28 C29 -0.7(11) . . . . ?
C33 C30 C31 C32 179.1(7) . . . . ?
C34 C35 C36 C37 -177.8(5) . . . . ?
C34 C35 C40 C39 177.3(5) . . . . ?
C35 C36 C37 C38 -0.2(9) . . . . ?
C35 C36 C37 C41 178.7(5) . . . . ?
C36 C35 C40 C39 -1.7(8) . . . . ?
C36 C37 C38 C39 -0.5(9) . . . . ?
C37 C38 C39 C40 0.1(9) . . . . ?
C37 C38 C39 C48 179.6(5) . . . . ?
C38 C39 C40 C35 1.0(9) . . . . ?
C40 C35 C36 C37 1.3(9) . . . . ?
C41 C37 C38 C39 -179.4(5) . . . . ?
C42 C43 C44 C45 179.6(5) . . . . ?
C42 C43 C46 C47 -178.5(5) . . . . ?
C43 C44 C45 N3 -0.8(9) . . . . ?
C43 C46 C47 N3 -1.5(9) . . . . ?
C44 C43 C46 C47 0.8(8) . . . . ?
C45 N3 C47 C46 1.0(9) . . . . ?
C46 C43 C44 C45 0.2(8) . . . . ?
C47 N3 C45 C44 0.1(9) . . . . ?
C48 C39 C40 C35 -178.5(5) . . . . ?
C49 C50 C51 C52 179.1(7) . . . . ?
C49 C50 C54 C53 -179.7(7) . . . . ?
C50 C51 C52 N4 0.6(12) . . . . ?
C51 C50 C54 C53 2.2(11) . . . . ?
C52 N4 C53 C54 -2.7(10) . . . . ?
C53 N4 C52 C51 2.1(11) . . . . ?
C54 C50 C51 C52 -2.7(11) . . . . ?
C55 C56 C57 O3 -173.2(6) . . . . ?
C55 C56 C57 C58 6.6(9) . . . . ?
C56 C55 C60 O2 178.8(6) . . . . ?
C56 C55 C60 C59 -3.5(9) . . . . ?
C56 C57 C58 C59 -5.9(8) . . . . ?
C56 C57 C58 C64 169.9(5) . . . . ?
C57 C58 C59 C60 0.7(8) . . . . ?
C57 C58 C59 C61 177.1(5) . . . . ?
C57 C58 C64 O4 8.3(10) . . . . ?
C57 C58 C64 C63 -168.0(6) . . . . ?
C58 C59 C60 O2 -178.7(5) . . . . ?
C58 C59 C60 C55 3.9(8) . . . . ?
C58 C59 C61 O1 175.1(5) . . . . ?
C58 C59 C61 C62 -7.3(8) . . . . ?
C59 C58 C64 O4 -176.0(6) . . . . ?
C59 C58 C64 C63 7.7(8) . . . . ?
C59 C61 C62 C63 3.9(10) . . . . ?
C60 C55 C56 C57 -1.9(10) . . . . ?
C60 C59 C61 O1 -8.6(9) . . . . ?
C60 C59 C61 C62 169.1(5) . . . . ?
C61 C59 C60 O2 5.0(9) . . . . ?
C61 C59 C60 C55 -172.4(5) . . . . ?
C61 C62 C63 C64 5.7(11) . . . . ?
C62 C63 C64 O4 171.7(7) . . . . ?
C62 C63 C64 C58 -11.6(10) . . . . ?
C64 C58 C59 C60 -175.2(5) . . . . ?
C64 C58 C59 C61 1.2(8) . . . . ?
C65 C66 C67 Rh6 61.7(4) . . . . ?
C65 C66 C67 C68 2.5(7) . . . . ?
C65 C66 C67 C72 -179.0(6) . . . . ?
C66 C65 C69 Rh6 -59.9(4) . . . . ?
C66 C65 C69 C68 -0.3(7) . . . . ?
C66 C65 C69 C74 -178.5(6) . . . . ?
C66 C67 C68 Rh6 59.6(4) . . . . ?
C66 C67 C68 C69 -2.6(7) . . . . ?
C66 C67 C68 C73 179.6(6) . . . . ?
C67 C68 C69 Rh6 62.3(4) . . . . ?
C67 C68 C69 C65 1.8(7) . . . . ?
C67 C68 C69 C74 -180.0(6) . . . . ?
C69 C65 C66 Rh6 60.3(4) . . . . ?
C69 C65 C66 C67 -1.3(7) . . . . ?
C69 C65 C66 C71 -178.4(6) . . . . ?
C70 C65 C66 Rh6 -118.4(6) . . . . ?
C70 C65 C66 C67 179.9(6) . . . . ?
C70 C65 C66 C71 2.8(10) . . . . ?
C70 C65 C69 Rh6 118.9(7) . . . . ?
C70 C65 C69 C68 178.4(6) . . . . ?
C70 C65 C69 C74 0.2(11) . . . . ?
C71 C66 C67 Rh6 -121.2(6) . . . . ?
C71 C66 C67 C68 179.6(6) . . . . ?
C71 C66 C67 C72 -1.9(10) . . . . ?
C72 C67 C68 Rh6 -118.9(6) . . . . ?
C72 C67 C68 C69 178.9(6) . . . . ?
C72 C67 C68 C73 1.1(11) . . . . ?
C73 C68 C69 Rh6 -119.9(7) . . . . ?
C73 C68 C69 C65 179.6(6) . . . . ?
C73 C68 C69 C74 -2.2(10) . . . . ?
C75 C76 C77 Rh5 58.4(5) . . . . ?
C75 C76 C77 C78 -2.1(8) . . . . ?
C75 C76 C77 C83 179.3(7) . . . . ?
C76 C75 C79 Rh5 -63.9(5) . . . . ?
C76 C75 C79 C78 -4.0(9) . . . . ?
C76 C75 C79 C80 180.0(7) . . . . ?
C76 C77 C78 Rh5 61.0(4) . . . . ?
C76 C77 C78 C79 -0.4(8) . . . . ?
C76 C77 C78 C84 -176.9(7) . . . . ?
C77 C78 C79 Rh5 61.1(5) . . . . ?
C77 C78 C79 C75 2.7(8) . . . . ?
C77 C78 C79 C80 178.8(7) . . . . ?
C79 C75 C76 Rh5 63.4(5) . . . . ?
C79 C75 C76 C77 3.8(8) . . . . ?
C79 C75 C76 C82 178.7(7) . . . . ?
C81 C75 C76 Rh5 -122.8(8) . . . . ?
C81 C75 C76 C77 177.5(7) . . . . ?
C81 C75 C76 C82 -7.5(13) . . . . ?
C81 C75 C79 Rh5 122.5(9) . . . . ?
C81 C75 C79 C78 -177.7(8) . . . . ?
C81 C75 C79 C80 6.3(13) . . . . ?
C82 C76 C77 Rh5 -116.7(7) . . . . ?
C82 C76 C77 C78 -177.2(7) . . . . ?
C82 C76 C77 C83 4.2(11) . . . . ?
C83 C77 C78 Rh5 -120.4(7) . . . . ?
C83 C77 C78 C79 178.2(7) . . . . ?
C83 C77 C78 C84 1.7(11) . . . . ?
C84 C78 C79 Rh5 -122.5(7) . . . . ?
C84 C78 C79 C75 179.1(7) . . . . ?
C84 C78 C79 C80 -4.8(12) . . . . ?
C85 C86 C87 O8 175.5(5) . . . . ?
C85 C86 C87 C88 -6.1(8) . . . . ?
C86 C85 C90 O6 -175.4(5) . . . . ?
C86 C85 C90 C89 4.9(8) . . . . ?
C86 C87 C88 C89 4.9(7) . . . . ?
C86 C87 C88 C94 -171.2(5) . . . . ?
C87 C88 C89 C90 1.1(7) . . . . ?
C87 C88 C89 C91 -176.0(4) . . . . ?
C87 C88 C94 O7 -6.6(8) . . . . ?
C87 C88 C94 C93 174.3(5) . . . . ?
C88 C89 C90 O6 174.5(5) . . . . ?
C88 C89 C90 C85 -5.8(7) . . . . ?
C88 C89 C91 O5 -179.4(5) . . . . ?
C88 C89 C91 C92 2.0(7) . . . . ?
C89 C88 C94 O7 177.3(5) . . . . ?
C89 C88 C94 C93 -1.9(7) . . . . ?
C89 C91 C92 C93 -2.6(9) . . . . ?
C90 C85 C86 C87 1.1(9) . . . . ?
C90 C89 C91 O5 3.5(8) . . . . ?
C90 C89 C91 C92 -175.1(5) . . . . ?
C91 C89 C90 O6 -8.4(8) . . . . ?
C91 C89 C90 C85 171.3(5) . . . . ?
C91 C92 C93 C94 0.9(9) . . . . ?
C92 C93 C94 O7 -177.9(6) . . . . ?
C92 C93 C94 C88 1.3(9) . . . . ?
C94 C88 C89 C90 177.3(4) . . . . ?
C94 C88 C89 C91 0.2(7) . . . . ?
C95 C96 C97 Rh3 59.1(5) . . . . ?
C95 C96 C97 C98 -2.1(8) . . . . ?
C95 C96 C97 C102 176.4(7) . . . . ?
C96 C95 C99 Rh3 -62.6(5) . . . . ?
C96 C95 C99 C98 -2.6(8) . . . . ?
C96 C95 C99 C104 177.5(7) . . . . ?
C96 C97 C98 Rh3 61.1(5) . . . . ?
C96 C97 C98 C99 0.5(8) . . . . ?
C96 C97 C98 C103 180.0(8) . . . . ?
C97 C98 C99 Rh3 60.3(4) . . . . ?
C97 C98 C99 C95 1.3(8) . . . . ?
C97 C98 C99 C104 -178.8(8) . . . . ?
C99 C95 C96 Rh3 62.5(5) . . . . ?
C99 C95 C96 C97 2.8(8) . . . . ?
C99 C95 C96 C101 -179.5(8) . . . . ?
C100 C95 C96 Rh3 -123.4(8) . . . . ?
C100 C95 C96 C97 177.0(7) . . . . ?
C100 C95 C96 C101 -5.4(14) . . . . ?
C100 C95 C99 Rh3 123.5(9) . . . . ?
C100 C95 C99 C98 -176.6(8) . . . . ?
C100 C95 C99 C104 3.6(13) . . . . ?
C101 C96 C97 Rh3 -118.7(8) . . . . ?
C101 C96 C97 C98 -179.9(7) . . . . ?
C101 C96 C97 C102 -1.5(13) . . . . ?
C102 C97 C98 Rh3 -117.5(7) . . . . ?
C102 C97 C98 C99 -178.1(7) . . . . ?
C102 C97 C98 C103 1.4(12) . . . . ?
C103 C98 C99 Rh3 -119.2(9) . . . . ?
C103 C98 C99 C95 -178.2(8) . . . . ?
C103 C98 C99 C104 1.7(14) . . . . ?
C105 C106 C107 Rh4 58.7(5) . . . . ?
C105 C106 C107 C108 -1.8(9) . . . . ?
C105 C106 C107 C112 -179.6(8) . . . . ?
C106 C105 C109 Rh4 -63.0(4) . . . . ?
C106 C105 C109 C108 -2.2(8) . . . . ?
C106 C105 C109 C114 178.7(7) . . . . ?
C106 C107 C108 Rh4 61.3(5) . . . . ?
C106 C107 C108 C109 0.3(9) . . . . ?
C106 C107 C108 C113 -176.8(8) . . . . ?
C107 C108 C109 Rh4 61.7(6) . . . . ?
C107 C108 C109 C105 1.2(9) . . . . ?
C107 C108 C109 C114 -179.8(8) . . . . ?
C109 C105 C106 Rh4 63.1(5) . . . . ?
C109 C105 C106 C107 2.5(8) . . . . ?
C109 C105 C106 C111 178.3(7) . . . . ?
C110 C105 C106 Rh4 -122.9(7) . . . . ?
C110 C105 C106 C107 176.5(7) . . . . ?
C110 C105 C106 C111 -7.7(11) . . . . ?
C110 C105 C109 Rh4 123.1(7) . . . . ?
C110 C105 C109 C108 -176.1(7) . . . . ?
C110 C105 C109 C114 4.9(12) . . . . ?
C111 C106 C107 Rh4 -117.0(7) . . . . ?
C111 C106 C107 C108 -177.5(7) . . . . ?
C111 C106 C107 C112 4.7(13) . . . . ?
C112 C107 C108 Rh4 -120.9(9) . . . . ?
C112 C107 C108 C109 178.1(8) . . . . ?
C112 C107 C108 C113 1.0(15) . . . . ?
C113 C108 C109 Rh4 -121.1(9) . . . . ?
C113 C108 C109 C105 178.5(8) . . . . ?
C113 C108 C109 C114 -2.5(13) . . . . ?
C115 C116 C117 O10 176.6(6) . . . . ?
C115 C116 C117 C118 -1.7(9) . . . . ?
C116 C115 C120 O12 -177.3(6) . . . . ?
C116 C115 C120 C119 1.5(9) . . . . ?
C116 C117 C118 C119 1.0(7) . . . . ?
C116 C117 C118 C121 179.5(5) . . . . ?
C117 C118 C119 C120 1.0(7) . . . . ?
C117 C118 C119 C124 178.4(4) . . . . ?
C117 C118 C121 O9 4.9(8) . . . . ?
C117 C118 C121 C122 -174.1(5) . . . . ?
C118 C119 C120 O12 176.4(5) . . . . ?
C118 C119 C120 C115 -2.2(7) . . . . ?
C118 C119 C124 O11 174.3(5) . . . . ?
C118 C119 C124 C123 -3.8(7) . . . . ?
C118 C121 C122 C123 -4.7(8) . . . . ?
C119 C118 C121 O9 -176.5(5) . . . . ?
C119 C118 C121 C122 4.4(7) . . . . ?
C120 C115 C116 C117 0.4(10) . . . . ?
C120 C119 C124 O11 -8.3(8) . . . . ?
C120 C119 C124 C123 173.6(5) . . . . ?
C121 C118 C119 C120 -177.6(4) . . . . ?
C121 C118 C119 C124 -0.2(7) . . . . ?
C121 C122 C123 C124 0.6(9) . . . . ?
C122 C123 C124 O11 -174.6(5) . . . . ?
C122 C123 C124 C119 3.7(8) . . . . ?
C124 C119 C120 O12 -0.9(8) . . . . ?
C124 C119 C120 C115 -179.5(5) . . . . ?
C125 C126 C127 Rh2 60.8(5) . . . . ?
C125 C126 C127 C128 -1.5(7) . . . . ?
C125 C126 C127 C132 -177.8(7) . . . . ?
C126 C125 C129 Rh2 -61.7(5) . . . . ?
C126 C125 C129 C128 0.1(7) . . . . ?
C126 C125 C129 C134 -177.2(6) . . . . ?
C126 C127 C128 Rh2 61.3(4) . . . . ?
C126 C127 C128 C129 1.5(7) . . . . ?
C126 C127 C128 C133 179.1(7) . . . . ?
C127 C128 C129 Rh2 59.4(5) . . . . ?
C127 C128 C129 C125 -1.0(7) . . . . ?
C127 C128 C129 C134 176.3(6) . . . . ?
C129 C125 C126 Rh2 61.5(4) . . . . ?
C129 C125 C126 C127 0.8(7) . . . . ?
C129 C125 C126 C131 179.7(7) . . . . ?
C130 C125 C126 Rh2 -119.3(7) . . . . ?
C130 C125 C126 C127 -180.0(7) . . . . ?
C130 C125 C126 C131 -1.1(12) . . . . ?
C130 C125 C129 Rh2 119.1(7) . . . . ?
C130 C125 C129 C128 -179.1(7) . . . . ?
C130 C125 C129 C134 3.5(11) . . . . ?
C131 C126 C127 Rh2 -118.0(7) . . . . ?
C131 C126 C127 C128 179.7(6) . . . . ?
C131 C126 C127 C132 3.4(12) . . . . ?
C132 C127 C128 Rh2 -122.3(7) . . . . ?
C132 C127 C128 C129 177.9(7) . . . . ?
C132 C127 C128 C133 -4.5(11) . . . . ?
C133 C128 C129 Rh2 -118.2(7) . . . . ?
C133 C128 C129 C125 -178.6(7) . . . . ?
C133 C128 C129 C134 -1.2(11) . . . . ?
C135 C136 C137 Rh1 59.8(5) . . . . ?
C135 C136 C137 C138 -3.2(8) . . . . ?
C135 C136 C137 C142 -177.8(7) . . . . ?
C136 C135 C139 Rh1 -61.6(5) . . . . ?
C136 C135 C139 C138 -0.8(8) . . . . ?
C136 C135 C139 C144 178.0(7) . . . . ?
C136 C137 C138 Rh1 62.8(5) . . . . ?
C136 C137 C138 C139 2.7(7) . . . . ?
C136 C137 C138 C143 178.5(6) . . . . ?
C137 C138 C139 Rh1 59.2(4) . . . . ?
C137 C138 C139 C135 -1.2(8) . . . . ?
C137 C138 C139 C144 180.0(7) . . . . ?
C139 C135 C136 Rh1 62.0(5) . . . . ?
C139 C135 C136 C137 2.5(8) . . . . ?
C139 C135 C136 C141 178.9(7) . . . . ?
C140 C135 C136 Rh1 -118.3(8) . . . . ?
C140 C135 C136 C137 -177.7(7) . . . . ?
C140 C135 C136 C141 -1.4(13) . . . . ?
C140 C135 C139 Rh1 118.7(8) . . . . ?
C140 C135 C139 C138 179.5(7) . . . . ?
C140 C135 C139 C144 -1.7(12) . . . . ?
C141 C136 C137 Rh1 -116.6(8) . . . . ?
C141 C136 C137 C138 -179.7(7) . . . . ?
C141 C136 C137 C142 5.8(12) . . . . ?
C142 C137 C138 Rh1 -122.6(7) . . . . ?
C142 C137 C138 C139 177.3(7) . . . . ?
C142 C137 C138 C143 -6.9(11) . . . . ?
C143 C138 C139 Rh1 -116.5(7) . . . . ?
C143 C138 C139 C135 -176.9(6) . . . . ?
C143 C138 C139 C144 4.2(11) . . . . ?
F3 C1A S6 O13 -57.2(7) . . . . ?
F3 C1A S6 O14 60.6(7) . . . . ?
F3 C1A S6 O15 178.4(7) . . . . ?
F4 C1A S6 O13 -177.7(6) . . . . ?
F4 C1A S6 O14 -59.9(6) . . . . ?
F4 C1A S6 O15 57.9(7) . . . . ?
F5 C1A S6 O13 66.1(8) . . . . ?
F5 C1A S6 O14 -176.1(6) . . . . ?
F5 C1A S6 O15 -58.3(7) . . . . ?
F1 C1B S1 O16 -60.1(10) . . . . ?
F1 C1B S1 O17 61.3(9) . . . . ?
F1 C1B S1 O18 -178.1(8) . . . . ?
F2 C1B S1 O16 178.7(8) . . . . ?
F2 C1B S1 O17 -59.9(9) . . . . ?
F2 C1B S1 O18 60.7(9) . . . . ?
F6 C1B S1 O16 59.3(9) . . . . ?
F6 C1B S1 O17 -179.4(8) . . . . ?
F6 C1B S1 O18 -58.8(9) . . . . ?
F10 C1D S3 O1C -60.2(6) . . . . ?
F10 C1D S3 O1D 60.0(5) . . . . ?
F10 C1D S3 O1E 179.5(5) . . . . ?
F11 C1D S3 O1C 179.8(6) . . . . ?
F11 C1D S3 O1D -60.0(6) . . . . ?
F11 C1D S3 O1E 59.5(6) . . . . ?
F12 C1D S3 O1C 59.2(6) . . . . ?
F12 C1D S3 O1D 179.4(5) . . . . ?
F12 C1D S3 O1E -61.1(6) . . . . ?
F7 C1C S2 O19 -64.6(7) . . . . ?
F7 C1C S2 O1A 51.9(7) . . . . ?
F7 C1C S2 O1B 177.6(6) . . . . ?
F8 C1C S2 O19 176.6(8) . . . . ?
F8 C1C S2 O1A -66.9(8) . . . . ?
F8 C1C S2 O1B 58.8(8) . . . . ?
F9 C1C S2 O19 53.3(8) . . . . ?
F9 C1C S2 O1A 169.9(7) . . . . ?
F9 C1C S2 O1B -64.5(7) . . . . ?

loop_
_smtbx_masks_void_nr
_smtbx_masks_void_average_x
_smtbx_masks_void_average_y
_smtbx_masks_void_average_z
_smtbx_masks_void_volume
_smtbx_masks_void_count_electrons
_smtbx_masks_void_content
1 -0.527 0.516 -0.016 3043.8 887.3 '4 C1F3O3S,12 MeCN,8 Et2O'
